data_4504729
loop_
_publ_author_name
'Cunha-Silva, Luis'
'Westcott, Aleema'
'Whitford, Nina'
'Hardie, Michaele J.'

_publ_section_title
;
 Hydrogen-Bonded 3-D Network Structures of Lanthanide Aquo Ions and
 4,4&#x2018;-Bipyridine with Carbaborane Anions
;
_journal_issue 3
_journal_name_full 'Crystal Growth &amp; Design'
_journal_page_first 726
_journal_paper_doi 10.1021/cg050504e
_journal_volume 6
_journal_year 2006
_chemical_formula_sum 'C148 H289 B108 Ce2 Co6 N23 O28'
_chemical_formula_weight 4640.32
_chemical_name_systematic
; 
 octaaquo-4,4'-bipyridinecerium(III) cobalt (III) bis(dicarbollide)
hydrate 4,4-bipyridine ethanol clathrate
;
_space_group_IT_number 29
_symmetry_cell_setting orthorhombic
_symmetry_space_group_name_Hall 'P 2c -2ac'
_symmetry_space_group_name_H-M 'P c a 21'
_atom_sites_solution_hydrogens geom
_atom_sites_solution_primary direct
_atom_sites_solution_secondary difmap
_audit_creation_method SHELXL-97
_cell_angle_alpha 90.00
_cell_angle_beta 90.00
_cell_angle_gamma 90.00
_cell_formula_units_Z 4
_cell_length_a 21.0823(1)
_cell_length_b 32.1080(3)
_cell_length_c 35.4399(3)
_cell_measurement_temperature 173(2)
_cell_volume 23989.6(3)
_computing_structure_refinement 'SHELXL-97 (Sheldrick, 1997)'
_computing_structure_solution 'SHELXS-97 (Sheldrick, 1990)'
_diffrn_ambient_temperature 173(2)
_diffrn_measured_fraction_theta_full 0.997
_diffrn_measured_fraction_theta_max 0.997
_diffrn_measurement_device_type CCD
_diffrn_radiation_monochromator graphite
_diffrn_radiation_source 'fine-focus sealed tube'
_diffrn_radiation_type MoK\a
_diffrn_radiation_wavelength 0.71070
_diffrn_reflns_av_R_equivalents 0.1035
_diffrn_reflns_av_sigmaI/netI 0.0929
_diffrn_reflns_limit_h_max 23
_diffrn_reflns_limit_h_min -20
_diffrn_reflns_limit_k_max 33
_diffrn_reflns_limit_k_min -35
_diffrn_reflns_limit_l_max 38
_diffrn_reflns_limit_l_min -38
_diffrn_reflns_number 134784
_diffrn_reflns_theta_full 22.99
_diffrn_reflns_theta_max 22.99
_diffrn_reflns_theta_min 2.08
_exptl_absorpt_coefficient_mu 0.837
_exptl_absorpt_correction_T_max 1.206
_exptl_absorpt_correction_T_min 0.833
_exptl_absorpt_correction_type multi-scan
_exptl_crystal_colour yellow-orange
_exptl_crystal_density_diffrn 1.285
_exptl_crystal_density_method 'not measured'
_exptl_crystal_description needle
_exptl_crystal_F_000 9520
_exptl_crystal_size_max 0.46
_exptl_crystal_size_mid 0.23
_exptl_crystal_size_min 0.20
_refine_diff_density_max 1.821
_refine_diff_density_min -1.001
_refine_diff_density_rms 0.176
_refine_ls_abs_structure_details 'Flack H D (1983), Acta Cryst. A39, 876-881'
_refine_ls_abs_structure_Flack 0.588(4)
_refine_ls_extinction_method none
_refine_ls_goodness_of_fit_ref 1.025
_refine_ls_hydrogen_treatment noref
_refine_ls_matrix_type fullcycle
_refine_ls_number_parameters 2752
_refine_ls_number_reflns 32534
_refine_ls_number_restraints 2
_refine_ls_restrained_S_all 1.025
_refine_ls_R_factor_all 0.1081
_refine_ls_R_factor_gt 0.0735
_refine_ls_shift/su_max 2.452
_refine_ls_shift/su_mean 0.043
_refine_ls_structure_factor_coef Fsqd
_refine_ls_weighting_details 'calc w=1/[\s^2^(Fo^2^)+(0.1611P)^2^+0.0000P] where P=(Fo^2^+2Fc^2^)/3'
_refine_ls_weighting_scheme calc
_refine_ls_wR_factor_gt 0.1967
_refine_ls_wR_factor_ref 0.2249
_reflns_number_gt 23939
_reflns_number_total 32534
_reflns_threshold_expression >2sigma(I)
_cod_data_source_file cg050504esi20051209_114101.cif
_cod_data_source_block c:
_cod_original_sg_symbol_H-M Pca21
_cod_database_code 4504729

loop_
_symmetry_equiv_pos_as_xyz
'x, y, z'
'-x, -y, z+1/2'
'-x+1/2, y, z+1/2'
'x+1/2, -y, z'

loop_
_atom_site_label
_atom_site_type_symbol
_atom_site_fract_x
_atom_site_fract_y
_atom_site_fract_z
_atom_site_U_iso_or_equiv
_atom_site_adp_type
_atom_site_occupancy
_atom_site_symmetry_multiplicity
_atom_site_calc_flag
_atom_site_refinement_flags
_atom_site_disorder_assembly
_atom_site_disorder_group
Ce1 Ce 0.438061(8) 0.529703(5) 0.663658(5) 0.03625(5) Uani 1 1 d . . .
Co1 Co 0.075821(15) 0.751235(11) 0.987437(10) 0.02961(11) Uani 1 1 d . . .
O1 O 0.4130(2) 0.46508(7) 0.62906(8) 0.1397(15) Uani 1 1 d . . .
N1 N 0.43497(11) 0.53519(7) 0.79615(7) 0.0466(8) Uani 1 1 d . . .
C1 C 0.00413(13) 0.79009(8) 0.96810(8) 0.0413(9) Uani 1 1 d . . .
H1A H -0.0314 0.7705 0.9526 0.050 Uiso 1 1 calc R . .
B1 B 0.00781(14) 0.78667(9) 1.01505(9) 0.0329(9) Uani 1 1 d . . .
H1 H -0.0238 0.7665 1.0326 0.039 Uiso 1 1 calc R . .
Ce2 Ce 0.288662(9) 0.962907(5) 0.641140(6) 0.04783(6) Uani 1 1 d . . .
Co2 Co 0.412290(16) 0.744782(11) 0.984769(10) 0.03226(11) Uani 1 1 d . . .
O2 O 0.42358(9) 0.46808(6) 0.70760(5) 0.0408(6) Uani 1 1 d . . .
N2 N 0.41196(11) 0.46876(7) 0.98775(6) 0.0403(8) Uani 1 1 d . . .
C2 C 0.07465(12) 0.80006(9) 0.94911(8) 0.0413(9) Uani 1 1 d . . .
H2A H 0.0889 0.7884 0.9206 0.050 Uiso 1 1 calc R . .
B2 B 0.09018(15) 0.79731(11) 1.02883(9) 0.0413(11) Uani 1 1 d . . .
H2 H 0.1132 0.7856 1.0553 0.050 Uiso 1 1 calc R . .
Co3 Co 0.741127(16) 0.735338(11) 0.987063(9) 0.03170(11) Uani 1 1 d . . .
O3 O 0.53714(11) 0.48540(8) 0.66157(8) 0.1054(9) Uani 1 1 d . . .
N3 N 0.26419(11) 0.46106(7) 0.79869(8) 0.0479(8) Uani 1 1 d . . .
C3A C 0.06680(13) 0.70073(8) 0.95143(7) 0.0354(9) Uani 1 1 d . . .
H3A H 0.0425 0.7120 0.9252 0.043 Uiso 1 1 calc R . .
B3 B 0.13044(15) 0.80453(10) 0.98491(9) 0.0410(10) Uani 1 1 d . . .
H3 H 0.1818 0.7964 0.9818 0.049 Uiso 1 1 calc R . .
Co4 Co 0.243399(16) 0.750487(11) 0.824629(9) 0.03060(11) Uani 1 1 d . . .
O4 O 0.48620(9) 0.54955(6) 0.72566(5) 0.0499(7) Uani 1 1 d . . .
N4 N 0.23537(13) 0.53664(8) 0.98646(8) 0.0623(10) Uani 1 1 d . . .
C4A C 0.02858(12) 0.69587(8) 0.99112(7) 0.0341(8) Uani 1 1 d . . .
H4A H -0.0232 0.7033 0.9933 0.041 Uiso 1 1 calc R . .
B4 B -0.02469(17) 0.83117(10) 0.99209(12) 0.0581(13) Uani 1 1 d . . .
H4 H -0.0762 0.8392 0.9946 0.070 Uiso 1 1 calc R . .
Co5 Co 0.575511(15) 0.754586(11) 0.819176(10) 0.02934(11) Uani 1 1 d . . .
O5 O 0.53813(9) 0.57113(6) 0.65221(5) 0.0508(7) Uani 1 1 d . . .
N5 N 0.07541(11) 0.55288(7) 0.78757(7) 0.0439(8) Uani 1 1 d . . .
C5A C 0.33159(12) 0.77883(9) 0.98587(8) 0.0485(10) Uani 1 1 d . . .
H5A H 0.2911 0.7566 0.9897 0.058 Uiso 1 1 calc R . .
B5 B 0.01706(17) 0.83924(10) 0.95104(9) 0.0483(11) Uani 1 1 d . . .
H5 H -0.0072 0.8526 0.9257 0.058 Uiso 1 1 calc R . .
Co6 Co 0.902889(16) 0.768147(11) 0.824564(10) 0.03085(10) Uani 1 1 d . . .
O6 O 0.45942(12) 0.54427(9) 0.59405(7) 0.0846(10) Uani 1 1 d . . .
N6 N 0.07607(11) 0.47251(7) 0.97587(7) 0.0495(9) Uani 1 1 d . . .
C6A C 0.36778(13) 0.78201(10) 0.94558(8) 0.0468(10) Uani 1 1 d . . .
H6A H 0.3539 0.7617 0.9212 0.056 Uiso 1 1 calc R . .
B6 B 0.09736(16) 0.84956(11) 0.96192(10) 0.0483(11) Uani 1 1 d . . .
H6 H 0.1274 0.8701 0.9436 0.058 Uiso 1 1 calc R . .
O7 O 0.33554(9) 0.54223(6) 0.62890(6) 0.0535(7) Uani 1 1 d . . .
N7 N 0.42430(13) 0.15933(8) 0.63067(7) 0.0612(9) Uani 1 1 d . . .
C7A C 0.37230(15) 0.68780(9) 0.97120(9) 0.0568(11) Uani 1 1 d . . .
H7A H 0.3260 0.6931 0.9565 0.068 Uiso 1 1 calc R . .
B7 B 0.10631(16) 0.84935(11) 1.01061(9) 0.0447(11) Uani 1 1 d . . .
H7 H 0.1413 0.8701 1.0252 0.054 Uiso 1 1 calc R . .
O8 O 0.34470(11) 0.53900(7) 0.71009(7) 0.0665(8) Uani 1 1 d . . .
N8 N 0.41035(13) 0.38112(9) 0.64600(7) 0.0664(9) Uani 1 1 d . . .
C8A C 0.43872(15) 0.69620(10) 0.95027(8) 0.0547(11) Uani 1 1 d . . .
H8A H 0.4389 0.7077 0.9204 0.066 Uiso 1 1 calc R . .
B8 B 0.02994(17) 0.83786(11) 1.02959(10) 0.0471(11) Uani 1 1 d . . .
H8 H 0.0140 0.8511 1.0572 0.057 Uiso 1 1 calc R . .
O9 O 0.29841(13) 0.94780(8) 0.71210(6) 0.0825(9) Uani 1 1 d . . .
N9 N 0.73897(10) 0.67014(7) 0.67550(7) 0.0442(8) Uani 1 1 d . . .
C9 C 0.68468(13) 0.77058(9) 0.95115(7) 0.0403(9) Uani 1 1 d . . .
H9 H 0.6565 0.7490 0.9328 0.048 Uiso 1 1 calc R . .
B9 B 0.03694(19) 0.86955(11) 0.98869(11) 0.0568(13) Uani 1 1 d . . .
H125 H 0.0265 0.9038 0.9889 0.068 Uiso 1 1 calc R . .
O10 O 0.38907(10) 0.92037(7) 0.65762(7) 0.0691(8) Uani 1 1 d . . .
N10 N 0.75272(12) 0.89140(8) 0.66545(8) 0.0600(9) Uani 1 1 d . . .
C10 C 0.66947(13) 0.77635(8) 0.99739(8) 0.0445(9) Uani 1 1 d . . .
H10 H 0.6304 0.7594 1.0124 0.053 Uiso 1 1 calc R . .
B10 B 0.07407(14) 0.70593(10) 1.02918(9) 0.0353(10) Uani 1 1 d . . .
H126 H 0.0571 0.7189 1.0567 0.042 Uiso 1 1 calc R . .
O11 O 0.38850(14) 1.00606(9) 0.64690(10) 0.1317(13) Uani 1 1 d . . .
N11 N 0.56344(9) 0.65142(8) 0.64583(6) 0.0420(7) Uani 1 1 d . . .
C11 C 0.69315(14) 0.68039(9) 0.98603(9) 0.0519(11) Uani 1 1 d . . .
H11 H 0.6424 0.6869 0.9787 0.062 Uiso 1 1 calc R . .
B11 B 0.15483(15) 0.71711(10) 1.00965(10) 0.0415(11) Uani 1 1 d . . .
H127 H 0.1920 0.7362 1.0242 0.050 Uiso 1 1 calc R . .
O12 O 0.25097(14) 1.02384(6) 0.67461(6) 0.0784(10) Uani 1 1 d . . .
N12 N 0.60836(11) 0.86754(7) 0.61498(6) 0.0453(8) Uani 1 1 d . . .
C12 C 0.74901(13) 0.68336(8) 0.95494(8) 0.0430(9) Uani 1 1 d . . .
H12 H 0.7392 0.6928 0.9251 0.052 Uiso 1 1 calc R . .
B12 B 0.14221(15) 0.71427(9) 0.95793(9) 0.0365(10) Uani 1 1 d . . .
H128 H 0.1711 0.7335 0.9380 0.044 Uiso 1 1 calc R . .
O13 O 0.27986(11) 1.02763(6) 0.59776(7) 0.0605(8) Uani 1 1 d . . .
N13 N 0.41369(10) 0.61378(7) 0.66778(7) 0.0436(7) Uani 1 1 d . . .
C13A C 0.15716(13) 0.78174(9) 0.82603(8) 0.0475(10) Uani 1 1 d . . .
H13A H 0.1172 0.7591 0.8300 0.057 Uiso 1 1 calc R . .
B13 B 0.13337(15) 0.66579(10) 1.02593(9) 0.0373(10) Uani 1 1 d . . .
H13 H 0.1563 0.6533 1.0521 0.045 Uiso 1 1 calc R . .
O14 O 0.34768(12) 0.94642(8) 0.58080(6) 0.0775(9) Uani 1 1 d . . .
N14 N 0.40496(9) 0.83595(6) 0.67047(6) 0.0348(7) Uani 1 1 d . . .
C14A C 0.20881(13) 0.79511(9) 0.85972(8) 0.0438(9) Uani 1 1 d . . .
H14A H 0.2055 0.7803 0.8883 0.053 Uiso 1 1 calc R . .
B14 B 0.17528(14) 0.67114(10) 0.98137(9) 0.0374(10) Uani 1 1 d . . .
H14 H 0.2263 0.6623 0.9776 0.045 Uiso 1 1 calc R . .
O15 O 0.21390(12) 0.95011(8) 0.58594(7) 0.0754(9) Uani 1 1 d . . .
N15 N 0.23582(10) 0.66035(7) 0.64624(7) 0.0432(7) Uani 1 1 d . . .
C201 C 0.21627(13) 0.69718(9) 0.85176(8) 0.0419(9) Uani 1 1 d . . .
H201 H 0.1726 0.7056 0.8681 0.050 Uiso 1 1 calc R . .
B15 B 0.11983(16) 0.66326(10) 0.94540(9) 0.0381(10) Uani 1 1 d . . .
H15 H 0.1331 0.6496 0.9174 0.046 Uiso 1 1 calc R . .
O16 O 0.17475(11) 0.94881(7) 0.66395(7) 0.0761(8) Uani 1 1 d . . .
N16 N 0.26455(10) 0.88067(7) 0.63665(6) 0.0367(7) Uani 1 1 d . . .
C202 C 0.21486(13) 0.69337(9) 0.80579(9) 0.0505(10) Uani 1 1 d . . .
H202 H 0.1708 0.6980 0.7886 0.061 Uiso 1 1 calc R . .
B16 B 0.05365(16) 0.65389(10) 1.01516(9) 0.0411(11) Uani 1 1 d . . .
H16 H 0.0233 0.6338 1.0337 0.049 Uiso 1 1 calc R . .
O17 O 0.24611(9) 0.58202(6) 0.67250(8) 0.0745(9) Uani 1 1 d . . .
N17 N 0.06873(11) 0.65367(8) 0.69139(9) 0.0588(9) Uani 1 1 d . . .
C17 C 0.50592(13) 0.79518(8) 0.83617(8) 0.0378(9) Uani 1 1 d . . .
H17 H 0.4706 0.7778 0.8538 0.045 Uiso 1 1 calc R . .
B17 B 0.04780(17) 0.65268(10) 0.96580(9) 0.0397(10) Uani 1 1 d . . .
H129 H 0.0125 0.6320 0.9515 0.048 Uiso 1 1 calc R . .
O18 O 0.0539(3) 1.0151(2) 0.6120(2) 0.133(2) Uiso 0.50 1 d P . .
N18 N 0.09458(14) 0.87044(10) 0.65284(10) 0.1299(13) Uani 1 1 d . . .
C18 C 0.57554(12) 0.80640(8) 0.85193(8) 0.0384(9) Uani 1 1 d . . .
H18 H 0.5887 0.7967 0.8813 0.046 Uiso 1 1 calc R . .
B18 B 0.11623(15) 0.63314(11) 0.98628(9) 0.0424(11) Uani 1 1 d . . .
H130 H 0.1285 0.5992 0.9862 0.051 Uiso 1 1 calc R . .
O19 O 0.0831(2) 0.93664(13) 0.58480(16) 0.0853(19) Uani 0.50 1 d P . .
N19 N 0.61763(13) 0.95592(8) 0.51009(8) 0.0702(10) Uani 1 1 d . . .
C19 C 0.56265(12) 0.70856(9) 0.85951(7) 0.0354(9) Uani 1 1 d . . .
H19 H 0.5381 0.7226 0.8845 0.042 Uiso 1 1 calc R . .
B19 B 0.44542(15) 0.79269(10) 0.94951(9) 0.0362(10) Uani 1 1 d . . .
H131 H 0.4840 0.7819 0.9301 0.043 Uiso 1 1 calc R . .
O20 O 0.0986(2) 0.45842(13) 1.04779(12) 0.0580(12) Uiso 0.50 1 d P . .
N20 N 0.59450(12) 1.04514(8) 0.32627(8) 0.0542(9) Uani 1 1 d . . .
C20 C 0.52482(11) 0.70009(8) 0.82079(7) 0.0319(8) Uani 1 1 d . . .
H20 H 0.4733 0.7079 0.8176 0.038 Uiso 1 1 calc R . .
B20 B 0.38577(17) 0.83010(12) 0.93417(11) 0.0547(13) Uani 1 1 d . . .
H132 H 0.3849 0.8426 0.9047 0.066 Uiso 1 1 calc R . .
O21 O 0.42012(12) 0.44029(10) 1.05902(7) 0.1058(11) Uani 1 1 d . . .
N21 N 0.4268(3) 0.97367(17) 0.34506(17) 0.0626(16) Uiso 0.50 1 d P A 1
C21 C 0.83206(12) 0.81050(9) 0.83541(8) 0.0472(10) Uani 1 1 d . . .
H21 H 0.7929 0.7936 0.8503 0.057 Uiso 1 1 calc R . .
B21 B 0.31480(19) 0.82182(12) 0.95762(12) 0.0723(14) Uani 1 1 d . . .
H109 H 0.2675 0.8285 0.9445 0.087 Uiso 1 1 calc R . .
O22 O 0.30145(10) 0.45390(7) 0.72564(6) 0.0611(8) Uani 1 1 d . . .
N22 N 0.4425(2) 1.05554(19) 0.53256(16) 0.0649(16) Uiso 0.50 1 d P B 1
C22 C 0.89851(12) 0.82175(9) 0.85592(8) 0.0407(9) Uani 1 1 d . . .
H22 H 0.9064 0.8130 0.8862 0.049 Uiso 1 1 calc R . .
B22 B 0.38089(19) 0.78930(12) 1.02399(11) 0.0626(13) Uani 1 1 d . . .
H110 H 0.3759 0.7762 1.0531 0.075 Uiso 1 1 calc R . .
N23 N 0.25740(12) 1.02014(8) 0.31890(7) 0.0513(8) Uani 1 1 d . . .
C23 C 0.84860(12) 0.71593(8) 0.82599(7) 0.0365(8) Uani 1 1 d . . .
H23 H 0.7988 0.7261 0.8201 0.044 Uiso 1 1 calc R . .
B23 B 0.3301(2) 0.82849(13) 1.00736(14) 0.0981(16) Uani 1 1 d . . .
H117 H 0.2927 0.8401 1.0272 0.118 Uiso 1 1 calc R . .
O24 O 0.53195(9) 0.42459(6) 0.71452(6) 0.0480(6) Uani 1 1 d . . .
N24 N 0.27532(14) 0.96614(8) 0.51351(8) 0.0583(9) Uani 1 1 d . . .
C24 C 0.88249(12) 0.72566(8) 0.86587(7) 0.0327(8) Uani 1 1 d . . .
H24 H 0.8566 0.7422 0.8890 0.039 Uiso 1 1 calc R . .
B24 B 0.3643(2) 0.85977(14) 0.97384(14) 0.0867(17) Uani 1 1 d . . .
H120 H 0.3500 0.8932 0.9705 0.104 Uiso 1 1 calc R . .
O25 O 0.61387(9) 0.57397(6) 0.73288(6) 0.0567(7) Uani 1 1 d . . .
C25 C 0.07640(13) 0.44782(11) 0.94509(9) 0.0516(10) Uani 1 1 d . . .
H25 H 0.0755 0.4186 0.9492 0.062 Uiso 1 1 calc R . .
B25 B 0.4048(2) 0.84372(13) 1.01402(13) 0.0751(16) Uani 1 1 d . . .
H25A H 0.4176 0.8661 1.0370 0.090 Uiso 1 1 calc R . .
O26 O 0.71106(9) 0.58684(6) 0.68128(5) 0.0487(5) Uiso 1 1 d . . .
C26 C 0.07790(13) 0.46144(9) 0.90785(9) 0.0447(10) Uani 1 1 d . . .
H26 H 0.0772 0.4420 0.8876 0.054 Uiso 1 1 calc R . .
B26 B 0.4470(2) 0.84455(13) 0.96831(12) 0.0723(16) Uani 1 1 d . . .
H26A H 0.4871 0.8663 0.9617 0.087 Uiso 1 1 calc R . .
O27 O 0.47445(19) 0.93087(13) 0.59038(12) 0.0589(14) Uani 0.50 1 d P . .
C27 C 0.08054(12) 0.50491(9) 0.90062(8) 0.0396(9) Uani 1 1 d . . .
B27 B 0.45623(19) 0.80057(11) 1.00034(10) 0.0560(12) Uani 1 1 d . . .
H27 H 0.5026 0.7957 1.0151 0.067 Uiso 1 1 calc R . .
O28 O 0.39712(14) 1.07748(9) 0.60428(9) 0.1090(12) Uani 1 1 d . . .
C28 C 0.08026(13) 0.53071(8) 0.93269(9) 0.0453(10) Uani 1 1 d . . .
H28 H 0.0817 0.5601 0.9297 0.054 Uiso 1 1 calc R . .
B28 B 0.45971(17) 0.71056(11) 1.02695(9) 0.0447(11) Uani 1 1 d . . .
H28A H 0.4745 0.7303 1.0515 0.054 Uiso 1 1 calc R . .
O29 O 0.65782(11) 0.94289(7) 0.58510(7) 0.0726(8) Uani 1 1 d . . .
C29 C 0.07790(12) 0.51389(9) 0.96806(8) 0.0424(9) Uani 1 1 d . . .
H29 H 0.0775 0.5326 0.9888 0.051 Uiso 1 1 calc R . .
B29 B 0.38055(14) 0.69702(10) 1.01890(8) 0.0333(10) Uani 1 1 d . . .
H29A H 0.3414 0.7085 1.0375 0.040 Uiso 1 1 calc R . .
O30 O 0.59257(14) 1.07189(8) 0.25248(6) 0.0915(10) Uani 1 1 d . . .
C30 C 0.08142(12) 0.52174(8) 0.86236(8) 0.0343(8) Uani 1 1 d . . .
B30 B 0.43550(16) 0.65848(11) 1.03549(9) 0.0446(11) Uani 1 1 d . . .
H30 H 0.4341 0.6449 1.0646 0.054 Uiso 1 1 calc R . .
O31 O 0.4502(4) 1.0235(2) 0.7130(2) 0.143(3) Uiso 0.50 1 d P . .
C31 C 0.09370(12) 0.49615(10) 0.83083(8) 0.0444(9) Uani 1 1 d . . .
H31 H 0.1047 0.4677 0.8343 0.053 Uiso 1 1 calc R . .
B31 B 0.49796(16) 0.71218(12) 0.98166(11) 0.0538(12) Uani 1 1 d . . .
H31A H 0.5382 0.7336 0.9747 0.065 Uiso 1 1 calc R . .
C32 C 0.08962(13) 0.51288(9) 0.79429(8) 0.0437(9) Uani 1 1 d . . .
H32 H 0.0973 0.4950 0.7734 0.052 Uiso 1 1 calc R . .
B32 B 0.50862(18) 0.66925(11) 1.01126(12) 0.0591(13) Uani 1 1 d . . .
H32A H 0.5560 0.6634 1.0245 0.071 Uiso 1 1 calc R . .
C33 C 0.06521(11) 0.56302(9) 0.85479(7) 0.0351(8) Uani 1 1 d . . .
H33 H 0.0549 0.5815 0.8748 0.042 Uiso 1 1 calc R . .
B33 B 0.4969(2) 0.66014(12) 0.96393(12) 0.0770(14) Uani 1 1 d . . .
H33A H 0.5363 0.6483 0.9456 0.092 Uiso 1 1 calc R . .
C34 C 0.06441(13) 0.57638(9) 0.81826(10) 0.0590(11) Uani 1 1 d . . .
H34 H 0.0552 0.6050 0.8141 0.071 Uiso 1 1 calc R . .
B34 B 0.45712(18) 0.62775(12) 0.99580(9) 0.0511(12) Uani 1 1 d . . .
H34A H 0.4694 0.5940 0.9988 0.061 Uiso 1 1 calc R . .
C35 C 0.23544(14) 0.49801(10) 0.97822(8) 0.0525(10) Uani 1 1 d . . .
H35 H 0.2311 0.4790 0.9986 0.063 Uiso 1 1 calc R . .
B35 B 0.4161(2) 0.64510(13) 0.95603(12) 0.0787(16) Uani 1 1 d . . .
H35A H 0.4019 0.6236 0.9327 0.094 Uiso 1 1 calc R . .
C36 C 0.24104(14) 0.48186(9) 0.94383(9) 0.0471(10) Uani 1 1 d . . .
H36 H 0.2396 0.4525 0.9407 0.057 Uiso 1 1 calc R . .
B36 B 0.37813(19) 0.64603(11) 1.00109(10) 0.0561(12) Uani 1 1 d . . .
H36A H 0.3373 0.6250 1.0079 0.067 Uiso 1 1 calc R . .
C37 C 0.24868(13) 0.50634(8) 0.91339(10) 0.0447(9) Uani 1 1 d . . .
B37 B 0.64569(17) 0.81454(10) 0.96481(10) 0.0458(11) Uani 1 1 d . . .
H37 H 0.5954 0.8219 0.9572 0.055 Uiso 1 1 calc R . .
C38 C 0.25199(16) 0.55055(10) 0.92001(11) 0.0647(12) Uani 1 1 d . . .
H38 H 0.2591 0.5697 0.9000 0.078 Uiso 1 1 calc R . .
B38 B 0.70709(15) 0.81548(11) 0.93090(9) 0.0425(11) Uani 1 1 d . . .
H38A H 0.6978 0.8242 0.9008 0.051 Uiso 1 1 calc R . .
C39 C 0.24439(15) 0.56388(11) 0.95671(10) 0.0645(12) Uani 1 1 d . . .
H39 H 0.2454 0.5929 0.9618 0.077 Uiso 1 1 calc R . .
B39 B 0.76254(18) 0.77575(13) 0.94273(10) 0.0550(13) Uani 1 1 d . . .
H39A H 0.7890 0.7592 0.9198 0.066 Uiso 1 1 calc R . .
C40 C 0.25196(13) 0.49032(9) 0.87390(9) 0.0468(10) Uani 1 1 d . . .
B40 B 0.79873(16) 0.78815(11) 0.98746(10) 0.0504(12) Uani 1 1 d . . .
H40 H 0.8496 0.7815 0.9942 0.060 Uiso 1 1 calc R . .
C41 C 0.25863(15) 0.44789(9) 0.86580(9) 0.0524(10) Uani 1 1 d . . .
H41 H 0.2607 0.4279 0.8856 0.063 Uiso 1 1 calc R . .
B41 B 0.7380(2) 0.78551(11) 1.02125(10) 0.0560(13) Uani 1 1 d . . .
H41A H 0.7488 0.7757 1.0509 0.067 Uiso 1 1 calc R . .
C42 C 0.26215(15) 0.43550(11) 0.82830(10) 0.0646(12) Uani 1 1 d . . .
H42 H 0.2632 0.4064 0.8234 0.077 Uiso 1 1 calc R . .
B42 B 0.77987(17) 0.83002(12) 0.95407(10) 0.0561(12) Uani 1 1 d . . .
H42A H 0.8181 0.8485 0.9399 0.067 Uiso 1 1 calc R . .
C43 C 0.25818(13) 0.50134(13) 0.80771(10) 0.0665(12) Uani 1 1 d . . .
H43 H 0.2578 0.5205 0.7873 0.080 Uiso 1 1 calc R . .
B43 B 0.7582(2) 0.83568(11) 1.00333(10) 0.0577(13) Uani 1 1 d . . .
H43A H 0.7825 0.8590 1.0219 0.069 Uiso 1 1 calc R . .
C44 C 0.25263(13) 0.51759(9) 0.84222(9) 0.0462(10) Uani 1 1 d . . .
H44 H 0.2492 0.5469 0.8456 0.055 Uiso 1 1 calc R . .
B44 B 0.70502(15) 0.85293(11) 0.96874(9) 0.0389(10) Uani 1 1 d . . .
H44A H 0.6945 0.8867 0.9636 0.047 Uiso 1 1 calc R . .
C45 C 0.41014(13) 0.50952(10) 0.97769(7) 0.0447(9) Uani 1 1 d . . .
H45 H 0.4090 0.5298 0.9972 0.054 Uiso 1 1 calc R . .
B45 B 0.67963(19) 0.82761(12) 1.01050(11) 0.0596(13) Uani 1 1 d . . .
H45A H 0.6520 0.8442 1.0329 0.071 Uiso 1 1 calc R . .
C46 C 0.40989(14) 0.52294(9) 0.94118(8) 0.0432(9) Uani 1 1 d . . .
H46 H 0.4062 0.5519 0.9362 0.052 Uiso 1 1 calc R . .
B46 B 0.8050(2) 0.70305(10) 1.02294(9) 0.0562(13) Uani 1 1 d . . .
H46A H 0.8345 0.7238 1.0413 0.067 Uiso 1 1 calc R . .
C47 C 0.41485(11) 0.49595(9) 0.91160(8) 0.0364(9) Uani 1 1 d . . .
B47 B 0.72097(17) 0.69402(12) 1.02950(12) 0.0577(13) Uani 1 1 d . . .
H47 H 0.6930 0.7098 1.0523 0.069 Uiso 1 1 calc R . .
C48 C 0.41739(13) 0.45260(9) 0.92236(8) 0.0405(9) Uani 1 1 d . . .
H48 H 0.4205 0.4317 0.9035 0.049 Uiso 1 1 calc R . .
B48 B 0.70672(19) 0.64010(11) 1.01674(11) 0.0593(13) Uani 1 1 d . . .
H48A H 0.6686 0.6212 1.0305 0.071 Uiso 1 1 calc R . .
C49 C 0.41531(12) 0.44128(10) 0.96004(7) 0.0388(9) Uani 1 1 d . . .
H49 H 0.4163 0.4125 0.9663 0.047 Uiso 1 1 calc R . .
B49 B 0.7758(2) 0.65310(11) 1.03977(11) 0.0558(13) Uani 1 1 d . . .
H49A H 0.7841 0.6427 1.0695 0.067 Uiso 1 1 calc R . .
C50 C 0.42006(12) 0.50851(8) 0.87149(7) 0.0315(8) Uani 1 1 d . . .
B50 B 0.81775(16) 0.69764(10) 0.97513(8) 0.0366(10) Uani 1 1 d . . .
H50 H 0.8559 0.7160 0.9607 0.044 Uiso 1 1 calc R . .
C51 C 0.41482(12) 0.48026(9) 0.84321(8) 0.0397(9) Uani 1 1 d . . .
H51 H 0.4052 0.4518 0.8479 0.048 Uiso 1 1 calc R . .
B51 B 0.83712(17) 0.65638(11) 1.00581(9) 0.0425(11) Uani 1 1 d . . .
H51A H 0.8875 0.6479 1.0123 0.051 Uiso 1 1 calc R . .
C52 C 0.42956(14) 0.55044(10) 0.86198(8) 0.0482(10) Uani 1 1 d . . .
H52 H 0.4305 0.5713 0.8810 0.058 Uiso 1 1 calc R . .
B52 B 0.80239(17) 0.64463(11) 0.96160(11) 0.0513(12) Uani 1 1 d . . .
H52A H 0.8287 0.6286 0.9383 0.062 Uiso 1 1 calc R . .
C53 C 0.42467(13) 0.49583(11) 0.80600(8) 0.0495(10) Uani 1 1 d . . .
H53 H 0.4238 0.4760 0.7861 0.059 Uiso 1 1 calc R . .
B53 B 0.77747(16) 0.61766(11) 1.00297(9) 0.0421(11) Uani 1 1 d . . .
H53A H 0.7877 0.5839 1.0080 0.051 Uiso 1 1 calc R . .
C54 C 0.43773(13) 0.56108(10) 0.82376(9) 0.0511(10) Uani 1 1 d . . .
H54 H 0.4459 0.5895 0.8180 0.061 Uiso 1 1 calc R . .
B54 B 0.72477(19) 0.63591(11) 0.96895(12) 0.0627(14) Uani 1 1 d . . .
H54A H 0.6985 0.6139 0.9500 0.075 Uiso 1 1 calc R . .
C55 C 0.40517(13) 0.35684(10) 0.67645(9) 0.0522(10) Uani 1 1 d . . .
H55 H 0.3997 0.3698 0.7003 0.063 Uiso 1 1 calc R . .
B55 B 0.14224(17) 0.82399(10) 0.79955(10) 0.0461(11) Uani 1 1 d . . .
H55A H 0.0953 0.8291 0.7855 0.055 Uiso 1 1 calc R . .
C56 C 0.40728(13) 0.31437(9) 0.67517(7) 0.0419(9) Uani 1 1 d . . .
H56 H 0.4043 0.2990 0.6980 0.050 Uiso 1 1 calc R . .
B56 B 0.19662(16) 0.78422(11) 0.78334(10) 0.0443(11) Uani 1 1 d . . .
H56A H 0.1853 0.7645 0.7582 0.053 Uiso 1 1 calc R . .
C57 C 0.41385(12) 0.29274(9) 0.64063(8) 0.0412(9) Uani 1 1 d . . .
B57 B 0.27664(17) 0.80121(10) 0.79262(10) 0.0454(11) Uani 1 1 d . . .
H57 H 0.3181 0.7937 0.7741 0.055 Uiso 1 1 calc R . .
C58 C 0.42020(17) 0.31855(12) 0.60949(9) 0.0710(13) Uani 1 1 d . . .
H58 H 0.4259 0.3074 0.5849 0.085 Uiso 1 1 calc R . .
B58 B 0.21659(17) 0.83840(10) 0.77804(9) 0.0441(11) Uani 1 1 d . . .
H58A H 0.2188 0.8537 0.7497 0.053 Uiso 1 1 calc R . .
C59 C 0.41794(18) 0.36074(10) 0.61546(9) 0.0689(13) Uani 1 1 d . . .
H59 H 0.4228 0.3773 0.5935 0.083 Uiso 1 1 calc R . .
B59 B 0.15199(16) 0.83116(10) 0.84887(9) 0.0379(10) Uani 1 1 d . . .
H59A H 0.1120 0.8410 0.8677 0.045 Uiso 1 1 calc R . .
C60 C 0.41692(12) 0.24765(8) 0.63856(8) 0.0341(8) Uani 1 1 d . . .
B60 B 0.18973(17) 0.86569(12) 0.81935(9) 0.0488(12) Uani 1 1 d . . .
H60 H 0.1752 0.8992 0.8175 0.059 Uiso 1 1 calc R . .
C61 C 0.41241(13) 0.22114(10) 0.66846(9) 0.0545(11) Uani 1 1 d . . .
H61 H 0.4061 0.2319 0.6931 0.065 Uiso 1 1 calc R . .
B61 B 0.2267(2) 0.84611(10) 0.85831(10) 0.0543(13) Uani 1 1 d . . .
H61A H 0.2364 0.8659 0.8837 0.065 Uiso 1 1 calc R . .
C62 C 0.41693(13) 0.17892(10) 0.66301(10) 0.0589(11) Uani 1 1 d . . .
H62 H 0.4145 0.1620 0.6850 0.071 Uiso 1 1 calc R . .
B62 B 0.26800(17) 0.85104(11) 0.81622(10) 0.0474(11) Uani 1 1 d . . .
H62A H 0.3062 0.8750 0.8131 0.057 Uiso 1 1 calc R . .
C63 C 0.42309(14) 0.22908(9) 0.60386(9) 0.0507(10) Uani 1 1 d . . .
H63 H 0.4241 0.2455 0.5816 0.061 Uiso 1 1 calc R . .
B63 B 0.27925(15) 0.80661(9) 0.84290(9) 0.0367(10) Uani 1 1 d . . .
H63A H 0.3249 0.8016 0.8585 0.044 Uiso 1 1 calc R . .
C64 C 0.42794(16) 0.18488(12) 0.60180(10) 0.0684(13) Uani 1 1 d . . .
H64 H 0.4343 0.1729 0.5776 0.082 Uiso 1 1 calc R . .
B64 B 0.28700(14) 0.71539(10) 0.86646(10) 0.0363(10) Uani 1 1 d . . .
H64A H 0.2947 0.7344 0.8925 0.044 Uiso 1 1 calc R . .
C65 C 0.07034(14) 0.68368(10) 0.71892(9) 0.0571(11) Uani 1 1 d . . .
H65 H 0.0699 0.6747 0.7445 0.069 Uiso 1 1 calc R . .
B65 B 0.33467(16) 0.72325(11) 0.82581(10) 0.0451(11) Uani 1 1 d . . .
H65A H 0.3741 0.7465 0.8237 0.054 Uiso 1 1 calc R . .
C66 C 0.07246(13) 0.72499(10) 0.71221(8) 0.0463(10) Uani 1 1 d . . .
H66 H 0.0714 0.7439 0.7328 0.056 Uiso 1 1 calc R . .
B66 B 0.28278(16) 0.70698(11) 0.78685(8) 0.0424(11) Uani 1 1 d . . .
H66A H 0.2877 0.7204 0.7578 0.051 Uiso 1 1 calc R . .
C67 C 0.07611(12) 0.73996(9) 0.67614(8) 0.0387(9) Uani 1 1 d . . .
B67 B 0.34127(15) 0.67731(11) 0.85372(10) 0.0449(11) Uani 1 1 d . . .
H67 H 0.3854 0.6724 0.8707 0.054 Uiso 1 1 calc R . .
C68 C 0.07636(13) 0.70979(9) 0.64771(8) 0.0474(10) Uani 1 1 d . . .
H68 H 0.0808 0.7180 0.6221 0.057 Uiso 1 1 calc R . .
B68 B 0.33928(18) 0.67133(11) 0.80364(9) 0.0528(12) Uani 1 1 d . . .
H68A H 0.3819 0.6620 0.7867 0.063 Uiso 1 1 calc R . .
C69 C 0.07026(13) 0.66861(10) 0.65659(8) 0.0507(10) Uani 1 1 d . . .
H69 H 0.0669 0.6493 0.6364 0.061 Uiso 1 1 calc R . .
B69 B 0.26533(17) 0.66063(11) 0.87063(10) 0.0482(11) Uani 1 1 d . . .
H69A H 0.2586 0.6445 0.8983 0.058 Uiso 1 1 calc R . .
C70 C 0.07987(12) 0.78526(9) 0.66704(8) 0.0404(9) Uani 1 1 d . . .
B70 B 0.21718(16) 0.64815(10) 0.83546(11) 0.0517(12) Uani 1 1 d . . .
H70 H 0.1782 0.6249 0.8399 0.062 Uiso 1 1 calc R . .
C71 C 0.07616(16) 0.81359(10) 0.69479(10) 0.0675(12) Uani 1 1 d . . .
H71 H 0.0674 0.8054 0.7200 0.081 Uiso 1 1 calc R . .
B71 B 0.26424(19) 0.65587(12) 0.79169(10) 0.0528(12) Uani 1 1 d . . .
H71A H 0.2555 0.6362 0.7661 0.063 Uiso 1 1 calc R . .
C72 C 0.08556(19) 0.85526(12) 0.68551(14) 0.1058(18) Uani 1 1 d . . .
H72 H 0.0852 0.8745 0.7059 0.127 Uiso 1 1 calc R . .
B72 B 0.29976(17) 0.63460(11) 0.83192(10) 0.0517(12) Uani 1 1 d . . .
H72A H 0.3166 0.6015 0.8332 0.062 Uiso 1 1 calc R . .
C73 C 0.09123(16) 0.79924(11) 0.63077(10) 0.0704(12) Uani 1 1 d . . .
H73 H 0.0971 0.7798 0.6109 0.084 Uiso 1 1 calc R . .
B73 B 0.53919(14) 0.87386(11) 0.80800(9) 0.0389(10) Uani 1 1 d . . .
H73A H 0.5294 0.9080 0.8052 0.047 Uiso 1 1 calc R . .
C74 C 0.09404(18) 0.84042(13) 0.62355(12) 0.1136(15) Uani 1 1 d . . .
H74 H 0.0957 0.8496 0.5981 0.136 Uiso 1 1 calc R . .
B74 B 0.60765(16) 0.84823(10) 0.78770(10) 0.0436(11) Uani 1 1 d . . .
H74A H 0.6428 0.8666 0.7708 0.052 Uiso 1 1 calc R . .
C75 C 0.24084(13) 0.68417(8) 0.67704(8) 0.0370(9) Uani 1 1 d . . .
H75 H 0.2410 0.6706 0.7009 0.044 Uiso 1 1 calc R . .
B75 B 0.60216(14) 0.85317(10) 0.83671(9) 0.0347(10) Uani 1 1 d . . .
H75A H 0.6343 0.8739 0.8535 0.042 Uiso 1 1 calc R . .
C76 C 0.24575(12) 0.72666(9) 0.67663(8) 0.0428(9) Uani 1 1 d . . .
H76 H 0.2489 0.7418 0.6996 0.051 Uiso 1 1 calc R . .
B76 B 0.52114(16) 0.84689(10) 0.84853(10) 0.0444(11) Uani 1 1 d . . .
H76A H 0.4988 0.8636 0.8729 0.053 Uiso 1 1 calc R . .
C77 C 0.24601(11) 0.74816(8) 0.64102(7) 0.0294(8) Uani 1 1 d . . .
B77 B 0.53208(16) 0.83763(10) 0.76950(10) 0.0422(11) Uani 1 1 d . . .
H77 H 0.5168 0.8488 0.7410 0.051 Uiso 1 1 calc R . .
C78 C 0.23875(11) 0.72313(8) 0.60907(7) 0.0304(8) Uani 1 1 d . . .
H78 H 0.2370 0.7354 0.5847 0.036 Uiso 1 1 calc R . .
B78 B 0.47714(15) 0.83556(11) 0.80767(10) 0.0425(11) Uani 1 1 d . . .
H78A H 0.4258 0.8440 0.8047 0.051 Uiso 1 1 calc R . .
C79 C 0.23405(12) 0.67950(9) 0.61330(8) 0.0433(9) Uani 1 1 d . . .
H79 H 0.2294 0.6630 0.5912 0.052 Uiso 1 1 calc R . .
B79 B 0.50938(16) 0.78691(10) 0.78728(10) 0.0430(11) Uani 1 1 d . . .
H79A H 0.4782 0.7654 0.7707 0.052 Uiso 1 1 calc R . .
C80 C 0.24973(11) 0.79310(8) 0.63906(8) 0.0311(8) Uani 1 1 d . . .
B80 B 0.58949(16) 0.79608(10) 0.77492(9) 0.0376(10) Uani 1 1 d . . .
H80 H 0.6116 0.7811 0.7496 0.045 Uiso 1 1 calc R . .
C81 C 0.24260(12) 0.81707(8) 0.67102(7) 0.0342(8) Uani 1 1 d . . .
H81 H 0.2321 0.8045 0.6945 0.041 Uiso 1 1 calc R . .
B81 B 0.63319(15) 0.80703(9) 0.81709(8) 0.0333(9) Uani 1 1 d . . .
H81A H 0.6846 0.7993 0.8206 0.040 Uiso 1 1 calc R . .
C82 C 0.25090(13) 0.85950(10) 0.66860(8) 0.0519(10) Uani 1 1 d . . .
H82 H 0.2467 0.8752 0.6912 0.062 Uiso 1 1 calc R . .
B82 B 0.57511(16) 0.70594(10) 0.78217(9) 0.0394(10) Uani 1 1 d . . .
H82A H 0.5613 0.7167 0.7533 0.047 Uiso 1 1 calc R . .
C83 C 0.26567(12) 0.81421(9) 0.60699(7) 0.0378(9) Uani 1 1 d . . .
H83 H 0.2722 0.7989 0.5844 0.045 Uiso 1 1 calc R . .
B83 B 0.65038(14) 0.71621(10) 0.80156(9) 0.0419(10) Uani 1 1 d . . .
H83A H 0.6876 0.7336 0.7855 0.050 Uiso 1 1 calc R . .
C84 C 0.27258(13) 0.85667(8) 0.60605(8) 0.0427(9) Uani 1 1 d . . .
H84 H 0.2835 0.8696 0.5828 0.051 Uiso 1 1 calc R . .
B84 B 0.64211(13) 0.72023(10) 0.85079(8) 0.0294(9) Uani 1 1 d . . .
H84A H 0.6728 0.7413 0.8682 0.035 Uiso 1 1 calc R . .
C85 C 0.41876(14) 0.63564(9) 0.70170(8) 0.0439(10) Uani 1 1 d . . .
H85 H 0.4226 0.6201 0.7244 0.053 Uiso 1 1 calc R . .
B85 B 0.54943(14) 0.65540(10) 0.80067(9) 0.0383(10) Uani 1 1 d . . .
H85A H 0.5183 0.6342 0.7837 0.046 Uiso 1 1 calc R . .
C86 C 0.41859(14) 0.67718(10) 0.70411(8) 0.0466(10) Uani 1 1 d . . .
H86 H 0.4249 0.6904 0.7278 0.056 Uiso 1 1 calc R . .
B86 B 0.63087(16) 0.66460(11) 0.78891(10) 0.0468(11) Uani 1 1 d . . .
H86A H 0.6538 0.6489 0.7642 0.056 Uiso 1 1 calc R . .
C87 C 0.40851(11) 0.70267(8) 0.66946(7) 0.0290(8) Uani 1 1 d . . .
B87 B 0.67362(14) 0.67403(10) 0.83198(10) 0.0403(11) Uani 1 1 d . . .
H87 H 0.7244 0.6648 0.8360 0.048 Uiso 1 1 calc R . .
C88 C 0.39970(12) 0.67781(8) 0.63656(7) 0.0342(8) Uani 1 1 d . . .
H88 H 0.3911 0.6912 0.6132 0.041 Uiso 1 1 calc R . .
B88 B 0.61033(15) 0.63561(11) 0.83087(9) 0.0428(11) Uani 1 1 d . . .
H88A H 0.6197 0.6014 0.8340 0.051 Uiso 1 1 calc R . .
C89 C 0.40310(12) 0.63611(8) 0.63738(7) 0.0320(8) Uani 1 1 d . . .
H89 H 0.3974 0.6217 0.6142 0.038 Uiso 1 1 calc R . .
B89 B 0.54047(16) 0.65920(10) 0.85002(9) 0.0384(10) Uani 1 1 d . . .
H89A H 0.5038 0.6412 0.8661 0.046 Uiso 1 1 calc R . .
C90 C 0.40695(11) 0.74793(7) 0.67067(8) 0.0314(8) Uani 1 1 d . . .
B90 B 0.61862(16) 0.67140(10) 0.86898(10) 0.0434(11) Uani 1 1 d . . .
H90 H 0.6336 0.6613 0.8979 0.052 Uiso 1 1 calc R . .
C91 C 0.39533(12) 0.77005(8) 0.70242(7) 0.0336(8) Uani 1 1 d . . .
H91 H 0.3882 0.7560 0.7256 0.040 Uiso 1 1 calc R . .
B91 B 0.84701(18) 0.86137(10) 0.84908(10) 0.0488(12) Uani 1 1 d . . .
H91A H 0.8206 0.8782 0.8719 0.059 Uiso 1 1 calc R . .
C92 C 0.39387(13) 0.81314(9) 0.70116(8) 0.0446(10) Uani 1 1 d . . .
H92 H 0.3842 0.8275 0.7239 0.054 Uiso 1 1 calc R . .
B92 B 0.81063(16) 0.85009(10) 0.80522(10) 0.0437(11) Uani 1 1 d . . .
H92A H 0.7606 0.8596 0.7989 0.052 Uiso 1 1 calc R . .
C93 C 0.41930(11) 0.77078(8) 0.63844(8) 0.0339(8) Uani 1 1 d . . .
H93 H 0.4295 0.7568 0.6156 0.041 Uiso 1 1 calc R . .
B93 B 0.84336(16) 0.80218(10) 0.78803(9) 0.0403(11) Uani 1 1 d . . .
H93A H 0.8131 0.7812 0.7703 0.048 Uiso 1 1 calc R . .
C94 C 0.41693(12) 0.81361(8) 0.63927(9) 0.0422(9) Uani 1 1 d . . .
H94 H 0.4242 0.8282 0.6164 0.051 Uiso 1 1 calc R . .
B94 B 0.92920(16) 0.86759(11) 0.84308(12) 0.0578(13) Uani 1 1 d . . .
H94A H 0.9580 0.8882 0.8619 0.069 Uiso 1 1 calc R . .
C95 C 0.57675(12) 0.67677(9) 0.67410(7) 0.0400(9) Uani 1 1 d . . .
H95 H 0.5812 0.6647 0.6984 0.048 Uiso 1 1 calc R . .
B95 B 0.95978(15) 0.82002(10) 0.82451(10) 0.0417(11) Uani 1 1 d . . .
H95A H 1.0099 0.8110 0.8312 0.050 Uiso 1 1 calc R . .
C96 C 0.58466(12) 0.71933(8) 0.67124(7) 0.0381(9) Uani 1 1 d . . .
H96 H 0.5921 0.7362 0.6928 0.046 Uiso 1 1 calc R . .
B96 B 0.92553(17) 0.80841(11) 0.77883(10) 0.0479(12) Uani 1 1 d . . .
H96A H 0.9506 0.7925 0.7550 0.057 Uiso 1 1 calc R . .
C97 C 0.55905(11) 0.66716(10) 0.61131(8) 0.0432(9) Uani 1 1 d . . .
H97 H 0.5492 0.6491 0.5909 0.052 Uiso 1 1 calc R . .
B97 B 0.94554(16) 0.86095(11) 0.79285(11) 0.0468(12) Uani 1 1 d . . .
H97A H 0.9848 0.8782 0.7785 0.056 Uiso 1 1 calc R . .
C98 C 0.56848(12) 0.70964(9) 0.60423(8) 0.0399(9) Uani 1 1 d . . .
H98 H 0.5664 0.7202 0.5792 0.048 Uiso 1 1 calc R . .
B98 B 0.87230(15) 0.84958(10) 0.76937(10) 0.0403(11) Uani 1 1 d . . .
H98A H 0.8631 0.8594 0.7395 0.048 Uiso 1 1 calc R . .
C99 C 0.58105(11) 0.73640(9) 0.63469(8) 0.0379(9) Uani 1 1 d . . .
B99 B 0.87392(16) 0.88780(12) 0.80913(10) 0.0504(12) Uani 1 1 d . . .
H99 H 0.8662 0.9220 0.8052 0.060 Uiso 1 1 calc R . .
C100 C 0.58981(11) 0.78191(9) 0.62826(8) 0.0370(9) Uani 1 1 d . . .
B100 B 0.90076(18) 0.71659(9) 0.78889(9) 0.0445(11) Uani 1 1 d . . .
H100 H 0.8893 0.7253 0.7591 0.053 Uiso 1 1 calc R . .
C101 C 0.57648(12) 0.81102(9) 0.65564(8) 0.0418(9) Uani 1 1 d . . .
H101 H 0.5607 0.8028 0.6796 0.050 Uiso 1 1 calc R . .
B101 B 0.97760(17) 0.72704(11) 0.81062(10) 0.0471(11) Uani 1 1 d . . .
H10A H 1.0181 0.7417 0.7950 0.056 Uiso 1 1 calc R . .
C102 C 0.58718(14) 0.85454(10) 0.64702(9) 0.0574(11) Uani 1 1 d . . .
H102 H 0.5781 0.8746 0.6660 0.069 Uiso 1 1 calc R . .
B102 B 0.95263(18) 0.67498(11) 0.79988(10) 0.0526(12) Uani 1 1 d . . .
H10B H 0.9761 0.6575 0.7764 0.063 Uiso 1 1 calc R . .
C103 C 0.61218(12) 0.79683(9) 0.59404(7) 0.0384(9) Uani 1 1 d . . .
H103 H 0.6203 0.7780 0.5739 0.046 Uiso 1 1 calc R . .
B103 B 0.96311(15) 0.73543(11) 0.86050(11) 0.0482(11) Uani 1 1 d . . .
H10C H 0.9930 0.7571 0.8777 0.058 Uiso 1 1 calc R . .
C104 C 0.62290(14) 0.83948(10) 0.58888(8) 0.0549(11) Uani 1 1 d . . .
H104 H 0.6413 0.8487 0.5659 0.066 Uiso 1 1 calc R . .
B104 B 0.87148(18) 0.66715(11) 0.81026(10) 0.0539(12) Uani 1 1 d . . .
H10D H 0.8411 0.6444 0.7945 0.065 Uiso 1 1 calc R . .
C105 C 0.74382(13) 0.69503(9) 0.70793(9) 0.0467(10) Uani 1 1 d . . .
H105 H 0.7463 0.6820 0.7319 0.056 Uiso 1 1 calc R . .
B105 B 0.99242(17) 0.68567(11) 0.84568(10) 0.0484(12) Uani 1 1 d . . .
H10E H 1.0415 0.6752 0.8530 0.058 Uiso 1 1 calc R . .
C106 C 0.74509(13) 0.73752(8) 0.70596(7) 0.0364(9) Uani 1 1 d . . .
H106 H 0.7443 0.7530 0.7288 0.044 Uiso 1 1 calc R . .
B106 B 0.92756(17) 0.65086(11) 0.84222(11) 0.0514(12) Uani 1 1 d . . .
H10F H 0.9361 0.6168 0.8468 0.062 Uiso 1 1 calc R . .
C107 C 0.74020(12) 0.69011(8) 0.64313(8) 0.0382(8) Uani 1 1 d . . .
H107 H 0.7387 0.6739 0.6207 0.046 Uiso 1 1 calc R . .
B107 B 0.85729(17) 0.67530(11) 0.85720(10) 0.0485(12) Uani 1 1 d . . .
H10G H 0.8171 0.6591 0.8718 0.058 Uiso 1 1 calc R . .
C108 C 0.74346(12) 0.73204(8) 0.63929(8) 0.0350(6) Uiso 1 1 d . . .
H108 H 0.7431 0.7441 0.6148 0.042 Uiso 1 1 calc R . .
B108 B 0.93245(14) 0.68570(11) 0.88114(11) 0.0472(11) Uani 1 1 d . . .
H10H H 0.9414 0.6760 0.9110 0.057 Uiso 1 1 calc R . .
C109 C 0.74749(12) 0.75866(8) 0.67249(8) 0.0362(9) Uani 1 1 d . . .
C110 C 0.74729(11) 0.80388(8) 0.66961(7) 0.0281(8) Uani 1 1 d . . .
C111 C 0.73414(14) 0.82878(9) 0.70025(8) 0.0467(10) Uani 1 1 d . . .
H111 H 0.7230 0.8163 0.7236 0.056 Uiso 1 1 calc R . .
C112 C 0.73700(14) 0.87166(10) 0.69745(8) 0.0491(10) Uani 1 1 d . . .
H112 H 0.7274 0.8879 0.7191 0.059 Uiso 1 1 calc R . .
C113 C 0.76606(15) 0.82547(9) 0.63682(10) 0.0616(11) Uani 1 1 d . . .
H113 H 0.7791 0.8102 0.6152 0.074 Uiso 1 1 calc R . .
C114 C 0.76586(13) 0.86670(9) 0.63552(9) 0.0487(10) Uani 1 1 d . . .
H114 H 0.7755 0.8797 0.6122 0.058 Uiso 1 1 calc R . .
C115 C 0.60453(17) 0.99676(12) 0.50604(10) 0.0754(13) Uani 1 1 d . . .
H115 H 0.6005 1.0140 0.5277 0.090 Uiso 1 1 calc R . .
C116 C 0.59666(15) 1.01429(11) 0.46919(9) 0.0575(11) Uani 1 1 d . . .
H116 H 0.5875 1.0432 0.4671 0.069 Uiso 1 1 calc R . .
C117 C 0.60164(13) 0.99219(9) 0.43829(8) 0.0431(9) Uani 1 1 d . . .
C118 C 0.61535(17) 0.95075(10) 0.44405(10) 0.0651(12) Uani 1 1 d . . .
H118 H 0.6214 0.9335 0.4225 0.078 Uiso 1 1 calc R . .
C119 C 0.62063(16) 0.93335(10) 0.47817(8) 0.0646(11) Uani 1 1 d . . .
H119 H 0.6267 0.9041 0.4799 0.078 Uiso 1 1 calc R . .
C120 C 0.59733(13) 1.00965(9) 0.39941(8) 0.0408(9) Uani 1 1 d . . .
C121 C 0.59249(14) 0.98533(10) 0.36798(9) 0.0491(10) Uani 1 1 d . . .
H121 H 0.5886 0.9559 0.3700 0.059 Uiso 1 1 calc R . .
C122 C 0.59340(14) 1.00448(9) 0.33322(10) 0.0620(11) Uani 1 1 d . . .
H122 H 0.5932 0.9866 0.3118 0.074 Uiso 1 1 calc R . .
C123 C 0.59828(13) 1.05259(10) 0.39355(8) 0.0466(10) Uani 1 1 d . . .
H123 H 0.5989 1.0713 0.4143 0.056 Uiso 1 1 calc R . .
C124 C 0.59830(14) 1.06691(10) 0.35832(10) 0.0596(11) Uani 1 1 d . . .
H124 H 0.6014 1.0963 0.3556 0.071 Uiso 1 1 calc R . .
C125 C 0.4463(3) 1.0165(2) 0.5234(2) 0.0620(19) Uiso 0.50 1 d P B 1
C128 C 0.4323(3) 1.0211(2) 0.4603(2) 0.064(2) Uiso 0.50 1 d P B 1
C130 C 0.4334(4) 1.0812(3) 0.5010(2) 0.083(2) Uiso 0.50 1 d P B 1
C132 C 0.42950(8) 1.00639(7) 0.42198(6) 0.0629(10) Uiso 1 1 d G . .
C131 C 0.42565(13) 1.04919(7) 0.42745(8) 0.122(4) Uiso 0.50 1 d PG B 2
C129 C 0.42806(18) 1.06553(9) 0.46374(9) 0.0839(12) Uiso 1 1 d G B .
C127 C 0.43430(18) 1.03907(12) 0.49456(7) 0.105(3) Uiso 0.50 1 d PG B 2
C126 C 0.43814(16) 0.99628(12) 0.48909(6) 0.0884(13) Uiso 1 1 d G B .
C155 C 0.43574(12) 0.97994(8) 0.45280(7) 0.101(3) Uiso 0.50 1 d PG B 2
C133 C 0.43020(15) 0.95883(7) 0.41137(8) 0.0518(17) Uiso 0.50 1 d PG A 1
C135 C 0.42703(6) 0.99370(4) 0.37902(4) 0.161(5) Uiso 0.50 1 d PG A 2
C134 C 0.43416(6) 0.95126(4) 0.37255(4) 0.0742(11) Uiso 1 1 d G . .
C136 C 0.43246(7) 0.93587(5) 0.33590(4) 0.127(4) Uiso 0.50 1 d PG A 2
C137 C 0.42363(7) 0.96292(5) 0.30573(4) 0.063(2) Uiso 0.50 1 d PG A 2
C140 C 0.41650(7) 1.00536(5) 0.31221(4) 0.121(3) Uiso 0.50 1 d PG A 2
C139 C 0.41821(7) 1.02075(5) 0.34885(4) 0.0886(13) Uiso 1 1 d G . .
C138 C 0.43193(6) 1.03219(4) 0.38422(4) 0.0500(17) Uiso 0.50 1 d PG A 1
C141 C 0.27576(8) 0.93646(6) 0.48662(5) 0.0651(10) Uiso 1 1 d G . .
H141 H 0.2807 0.9082 0.4942 0.078 Uiso 1 1 calc R . .
C142 C 0.26938(7) 0.94514(5) 0.44833(5) 0.0550(11) Uani 1 1 d G . .
H142 H 0.2656 0.9233 0.4303 0.066 Uiso 1 1 calc R . .
C143 C 0.27266(16) 1.00567(10) 0.50288(9) 0.0574(11) Uani 1 1 d . . .
H143 H 0.2727 1.0267 0.5217 0.069 Uiso 1 1 calc R . .
C144 C 0.26986(16) 1.01739(11) 0.46545(10) 0.0618(12) Uani 1 1 d . . .
H144 H 0.2688 1.0462 0.4594 0.074 Uiso 1 1 calc R . .
C145 C 0.26858(14) 0.98885(9) 0.43662(9) 0.0465(10) Uani 1 1 d . . .
C146 C 0.26468(12) 0.99917(8) 0.39577(8) 0.0366(8) Uani 1 1 d . . .
C147 C 0.25767(6) 0.96944(5) 0.36782(5) 0.0465(10) Uani 1 1 d G . .
H147 H 0.2552 0.9409 0.3746 0.056 Uiso 1 1 calc R . .
C148 C 0.25439(16) 0.98020(11) 0.33171(10) 0.0676(12) Uani 1 1 d . . .
H148 H 0.2496 0.9586 0.3136 0.081 Uiso 1 1 calc R . .
C149 C 0.26773(15) 1.04007(9) 0.38370(9) 0.0506(10) Uani 1 1 d . . .
H149 H 0.2718 1.0621 0.4014 0.061 Uiso 1 1 calc R . .
C150 C 0.26484(16) 1.04843(11) 0.34542(10) 0.0646(12) Uani 1 1 d . . .
H150 H 0.2685 1.0767 0.3377 0.077 Uiso 1 1 calc R . .
C151 C 0.1819(2) 0.53140(13) 0.70358(14) 0.1200(19) Uani 1 1 d . . .
H15A H 0.2200 0.5284 0.7192 0.180 Uiso 1 1 calc R . .
H15B H 0.1818 0.5099 0.6839 0.180 Uiso 1 1 calc R . .
H15C H 0.1441 0.5283 0.7194 0.180 Uiso 1 1 calc R . .
C162 C 0.1817(2) 0.57120(11) 0.68658(12) 0.1058(17) Uani 1 1 d G . .
H16A H 0.1678 0.5923 0.7052 0.127 Uiso 1 1 calc R . .
H16B H 0.1513 0.5715 0.6653 0.127 Uiso 1 1 calc R . .
C153 C 0.0738(5) 1.0216(3) 0.68149(16) 0.128(4) Uiso 0.50 1 d PD . .
H15D H 0.0318 1.0342 0.6846 0.192 Uiso 0.50 1 calc PR . .
H15E H 0.1064 1.0414 0.6898 0.192 Uiso 0.50 1 calc PR . .
H15F H 0.0765 0.9962 0.6967 0.192 Uiso 0.50 1 calc PR . .
C154 C 0.0847(3) 1.0104(2) 0.63812(14) 0.076(2) Uiso 0.50 1 d PD . .
H15G H 0.1253 1.0241 0.6317 0.091 Uiso 0.50 1 calc PR . .
H15H H 0.0939 0.9802 0.6382 0.091 Uiso 0.50 1 calc PR . .

loop_
_atom_site_aniso_label
_atom_site_aniso_U_11
_atom_site_aniso_U_22
_atom_site_aniso_U_33
_atom_site_aniso_U_23
_atom_site_aniso_U_13
_atom_site_aniso_U_12
Ce1 0.04596(9) 0.02967(8) 0.03313(8) 0.00381(8) 0.00249(8) 0.00487(7)
Co1 0.02846(18) 0.0325(2) 0.02784(18) -0.00052(17) -0.00022(16) -0.00354(16)
O1 0.307(4) 0.0428(15) 0.0688(16) -0.0066(13) -0.082(2) 0.0291(19)
N1 0.0579(15) 0.0397(15) 0.0421(14) 0.0062(11) -0.0020(13) -0.0070(12)
C1 0.0441(16) 0.0241(15) 0.0556(17) 0.0016(14) -0.0048(15) -0.0007(14)
B1 0.0324(16) 0.0247(16) 0.0416(17) 0.0188(14) -0.0002(15) 0.0033(14)
Ce2 0.06120(11) 0.03221(9) 0.05009(10) 0.00517(9) -0.00205(10) 0.00207(9)
Co2 0.03340(19) 0.0352(2) 0.02815(19) -0.00089(17) 0.00190(17) -0.00601(17)
O2 0.0457(11) 0.0384(12) 0.0384(10) 0.0091(9) -0.0047(9) -0.0058(9)
N2 0.0464(13) 0.0396(14) 0.0349(13) 0.0037(11) 0.0057(12) -0.0008(11)
C2 0.0415(16) 0.0414(18) 0.0410(16) -0.0018(14) -0.0090(13) -0.0082(14)
B2 0.0442(19) 0.051(2) 0.0292(17) 0.0023(16) 0.0000(16) 0.0051(18)
Co3 0.03469(19) 0.0328(2) 0.02758(18) -0.00208(17) 0.00181(17) -0.00295(17)
O3 0.0745(14) 0.0883(15) 0.153(2) 0.0740(15) 0.0589(16) 0.0417(12)
N3 0.0302(12) 0.0404(15) 0.0730(17) 0.0022(13) -0.0049(13) 0.0001(11)
C3A 0.0595(17) 0.0207(14) 0.0260(14) -0.0046(12) -0.0022(13) -0.0098(13)
B3 0.0330(16) 0.0320(18) 0.058(2) -0.0034(16) -0.0236(16) -0.0142(15)
Co4 0.03176(19) 0.0316(2) 0.02840(19) 0.00117(17) -0.00087(16) -0.00551(16)
O4 0.0625(12) 0.0427(12) 0.0446(11) 0.0084(10) -0.0150(10) 0.0082(11)
N4 0.0583(16) 0.0756(19) 0.0530(16) -0.0102(15) -0.0064(14) 0.0260(14)
C4A 0.0303(14) 0.0298(15) 0.0424(15) 0.0010(13) 0.0090(13) -0.0042(12)
B4 0.050(2) 0.0176(18) 0.107(3) 0.013(2) -0.016(2) 0.0083(17)
Co5 0.03019(18) 0.0306(2) 0.02720(18) -0.00149(16) 0.00042(16) -0.00321(16)
O5 0.0524(11) 0.0433(12) 0.0567(13) 0.0091(10) 0.0175(10) 0.0075(10)
N5 0.0534(14) 0.0326(14) 0.0456(14) 0.0008(12) -0.0118(12) -0.0023(12)
C5A 0.0220(14) 0.0534(18) 0.0701(19) 0.0287(16) 0.0018(15) -0.0049(14)
B5 0.071(2) 0.0272(18) 0.0466(19) 0.0194(15) -0.0292(17) -0.0239(17)
Co6 0.03327(18) 0.02892(19) 0.03036(18) -0.00282(17) 0.00153(17) -0.00308(17)
O6 0.0684(15) 0.132(2) 0.0537(14) 0.0255(14) -0.0042(13) -0.0029(16)
N6 0.0487(15) 0.0488(16) 0.0511(15) -0.0034(12) -0.0017(13) 0.0010(12)
C6A 0.0345(15) 0.060(2) 0.0459(17) 0.0067(16) -0.0044(14) -0.0036(15)
B6 0.0425(19) 0.045(2) 0.058(2) 0.0158(18) -0.0072(18) -0.0223(17)
O7 0.0438(11) 0.0548(13) 0.0618(13) -0.0103(11) -0.0133(10) 0.0048(10)
N7 0.0883(18) 0.0416(15) 0.0537(16) 0.0075(13) 0.0126(14) -0.0183(14)
C7A 0.069(2) 0.0240(16) 0.077(2) 0.0044(16) -0.0021(18) -0.0238(15)
B7 0.050(2) 0.042(2) 0.0416(19) -0.0034(17) -0.0046(17) -0.0185(17)
O8 0.0611(13) 0.0606(15) 0.0778(15) 0.0123(12) 0.0259(12) 0.0145(11)
N8 0.0887(18) 0.0576(17) 0.0528(15) 0.0066(14) -0.0202(15) -0.0001(16)
C8A 0.085(2) 0.048(2) 0.0304(15) 0.0045(15) 0.0131(16) 0.0117(18)
B8 0.062(2) 0.036(2) 0.0435(19) -0.0115(16) -0.0026(18) 0.0074(18)
O9 0.129(2) 0.0693(16) 0.0489(13) 0.0192(12) -0.0319(13) -0.0159(15)
N9 0.0372(12) 0.0391(14) 0.0562(15) -0.0084(12) 0.0024(11) 0.0026(11)
C9 0.0463(16) 0.0360(16) 0.0386(15) -0.0120(13) -0.0123(14) -0.0027(14)
B9 0.080(2) 0.0173(17) 0.073(2) 0.0019(18) 0.010(2) -0.0203(18)
O10 0.0685(13) 0.0464(13) 0.0925(16) 0.0061(12) -0.0218(13) -0.0068(11)
N10 0.0676(16) 0.0457(15) 0.0666(16) 0.0094(15) -0.0049(15) -0.0103(13)
C10 0.0491(16) 0.0148(14) 0.0697(19) 0.0019(14) 0.0196(15) -0.0035(13)
B10 0.0311(17) 0.0354(19) 0.0394(18) -0.0082(16) -0.0087(15) 0.0000(15)
O11 0.107(2) 0.0786(18) 0.209(3) 0.0653(19) -0.049(2) -0.0180(16)
N11 0.0361(12) 0.0542(15) 0.0356(12) 0.0157(12) 0.0012(11) -0.0007(11)
C11 0.0389(16) 0.0283(17) 0.089(2) 0.0024(17) -0.0033(17) 0.0018(14)
B11 0.0401(18) 0.0178(17) 0.067(2) -0.0110(16) 0.0028(17) 0.0007(15)
O12 0.184(2) 0.0090(10) 0.0425(13) 0.0002(9) 0.0117(14) 0.0216(13)
N12 0.0535(14) 0.0368(14) 0.0456(13) 0.0051(12) -0.0052(12) -0.0097(12)
C12 0.0581(18) 0.0280(16) 0.0429(16) -0.0096(13) 0.0014(15) 0.0104(15)
B12 0.0456(18) 0.0195(16) 0.0445(18) 0.0052(15) 0.0099(16) -0.0071(15)
O13 0.0807(15) 0.0332(12) 0.0676(14) -0.0002(11) -0.0076(13) -0.0006(11)
N13 0.0395(12) 0.0393(14) 0.0519(14) 0.0022(12) -0.0013(12) -0.0039(11)
C13A 0.0542(18) 0.0395(17) 0.0489(17) -0.0067(15) 0.0026(16) 0.0006(15)
B13 0.0345(17) 0.0368(19) 0.0406(17) 0.0141(15) 0.0119(15) 0.0104(16)
O14 0.0869(16) 0.0825(16) 0.0631(14) 0.0332(13) 0.0102(13) 0.0060(14)
N14 0.0366(11) 0.0317(12) 0.0362(12) -0.0081(10) 0.0000(10) -0.0026(10)
C14A 0.0470(17) 0.0564(19) 0.0280(14) -0.0040(14) 0.0044(13) -0.0010(15)
B14 0.0287(17) 0.043(2) 0.0400(18) -0.0113(16) 0.0018(15) 0.0014(15)
O15 0.0956(17) 0.0658(15) 0.0647(14) 0.0242(13) -0.0117(13) 0.0072(14)
N15 0.0316(12) 0.0392(13) 0.0588(14) 0.0075(12) 0.0103(12) -0.0033(11)
C201 0.0469(16) 0.0388(17) 0.0400(16) 0.0091(14) 0.0008(14) 0.0009(14)
B15 0.056(2) 0.0276(18) 0.0303(16) -0.0092(14) -0.0006(16) 0.0043(17)
O16 0.0871(15) 0.0502(13) 0.0909(16) 0.0032(14) 0.0255(15) 0.0111(13)
N16 0.0372(12) 0.0378(13) 0.0351(12) 0.0031(11) -0.0007(11) 0.0072(11)
C202 0.0529(17) 0.0315(17) 0.0671(19) 0.0023(15) -0.0328(15) 0.0007(15)
B16 0.059(2) 0.0234(17) 0.0411(18) -0.0025(15) 0.0017(17) 0.0010(17)
O17 0.0473(12) 0.0426(12) 0.134(2) 0.0251(14) 0.0144(13) 0.0076(10)
N17 0.0371(13) 0.0359(15) 0.103(2) -0.0102(15) 0.0052(14) -0.0068(12)
C17 0.0446(15) 0.0205(14) 0.0482(16) 0.0047(13) 0.0055(14) 0.0072(13)
B17 0.066(2) 0.0250(17) 0.0276(16) 0.0013(14) -0.0033(16) -0.0138(17)
N18 0.0982(18) 0.094(2) 0.197(3) 0.070(2) 0.1137(17) 0.0326(18)
C18 0.0454(16) 0.0223(15) 0.0476(16) -0.0034(13) 0.0001(14) 0.0068(13)
B18 0.0329(17) 0.047(2) 0.0470(19) 0.0072(18) 0.0101(16) -0.0010(16)
O19 0.056(2) 0.026(2) 0.173(5) 0.038(3) -0.042(3) -0.005(2)
N19 0.0607(17) 0.0541(16) 0.0957(19) 0.0366(15) -0.0255(16) -0.0184(14)
C19 0.0365(15) 0.0371(16) 0.0327(14) 0.0045(13) 0.0046(13) 0.0041(13)
B19 0.0370(17) 0.0221(17) 0.0494(19) 0.0094(15) 0.0067(16) -0.0105(15)
N20 0.0506(14) 0.0545(16) 0.0576(15) -0.0119(14) 0.0014(14) -0.0033(13)
C20 0.0292(13) 0.0305(15) 0.0361(14) -0.0008(13) 0.0050(12) -0.0139(12)
B20 0.047(2) 0.049(2) 0.068(2) 0.0183(19) -0.005(2) 0.0025(19)
O21 0.0852(16) 0.173(3) 0.0594(15) 0.0458(16) -0.0058(13) 0.0383(18)
C21 0.0322(15) 0.057(2) 0.0522(18) -0.0011(15) -0.0074(14) 0.0082(15)
B21 0.046(2) 0.069(3) 0.102(3) 0.053(2) -0.007(2) 0.007(2)
O22 0.0537(12) 0.0671(15) 0.0624(14) 0.0126(12) 0.0008(11) -0.0101(12)
C22 0.0384(15) 0.0445(17) 0.0393(15) -0.0040(14) -0.0116(14) 0.0089(14)
B22 0.080(3) 0.055(2) 0.053(2) -0.0240(19) 0.023(2) -0.016(2)
N23 0.0645(15) 0.0473(15) 0.0420(14) -0.0065(12) -0.0089(13) 0.0145(13)
C23 0.0349(14) 0.0374(15) 0.0372(15) -0.0044(13) 0.0015(13) -0.0239(13)
B23 0.114(3) 0.051(2) 0.129(3) 0.029(2) 0.080(2) 0.050(2)
O24 0.0453(11) 0.0364(11) 0.0622(12) 0.0140(10) -0.0102(10) -0.0011(10)
N24 0.0752(18) 0.0475(17) 0.0521(16) 0.0071(13) -0.0005(15) 0.0030(14)
C24 0.0355(15) 0.0335(16) 0.0292(14) 0.0081(12) 0.0026(13) 0.0002(13)
B24 0.104(3) 0.046(3) 0.110(3) 0.012(2) 0.043(3) 0.003(3)
O25 0.0508(12) 0.0445(12) 0.0749(14) -0.0062(11) -0.0029(11) -0.0176(10)
C25 0.0489(17) 0.0464(19) 0.0595(19) 0.0205(16) 0.0109(15) 0.0057(16)
B25 0.120(4) 0.036(2) 0.069(3) 0.002(2) 0.019(3) 0.002(2)
C26 0.0402(16) 0.0331(17) 0.0609(19) -0.0141(14) 0.0065(15) 0.0118(13)
B26 0.107(3) 0.040(2) 0.070(3) -0.001(2) -0.018(3) -0.003(2)
O27 0.056(2) 0.059(3) 0.062(2) 0.009(2) 0.026(2) 0.028(2)
C27 0.0218(13) 0.0410(17) 0.0560(18) 0.0052(15) -0.0095(13) -0.0043(13)
B27 0.069(2) 0.053(2) 0.046(2) -0.0122(18) 0.0064(19) -0.0309(19)
O28 0.1022(19) 0.096(2) 0.129(2) 0.0406(17) 0.0200(18) -0.0043(18)
C28 0.0440(17) 0.0275(16) 0.0643(19) -0.0279(13) -0.0108(15) -0.0050(13)
B28 0.063(2) 0.041(2) 0.0306(17) 0.0006(16) -0.0131(17) -0.0022(19)
O29 0.0806(15) 0.0626(15) 0.0745(15) 0.0078(13) -0.0196(13) -0.0147(13)
C29 0.0433(16) 0.0401(17) 0.0438(17) -0.0045(15) 0.0008(14) 0.0040(15)
B29 0.0312(16) 0.0393(19) 0.0294(16) 0.0057(15) 0.0146(14) 0.0008(15)
O30 0.145(2) 0.0896(19) 0.0395(13) 0.0008(13) 0.0255(14) 0.0181(18)
C30 0.0396(15) 0.0206(14) 0.0427(16) -0.0006(13) -0.0066(13) -0.0217(12)
B30 0.076(2) 0.036(2) 0.0218(16) 0.0043(15) 0.0023(17) -0.0055(19)
C31 0.0289(14) 0.0447(17) 0.0596(18) -0.0096(16) 0.0065(15) 0.0053(14)
B31 0.0279(17) 0.044(2) 0.089(3) 0.018(2) 0.0038(19) -0.0057(17)
C32 0.0442(16) 0.0355(17) 0.0516(17) -0.0167(14) -0.0044(15) -0.0012(14)
B32 0.053(2) 0.042(2) 0.082(3) 0.008(2) -0.009(2) 0.0260(18)
C33 0.0355(14) 0.0412(16) 0.0285(14) -0.0075(13) -0.0027(12) 0.0161(13)
B33 0.105(3) 0.044(2) 0.081(2) 0.025(2) 0.057(2) 0.028(2)
C34 0.0643(19) 0.0164(15) 0.096(2) -0.0162(16) -0.0307(18) 0.0115(14)
B34 0.073(2) 0.041(2) 0.0394(18) 0.0130(16) 0.0142(19) 0.0079(19)
C35 0.0691(19) 0.0441(18) 0.0444(17) -0.0129(15) 0.0077(16) 0.0245(16)
B35 0.143(4) 0.039(2) 0.054(2) -0.0200(19) 0.003(3) -0.029(2)
C36 0.0512(18) 0.0196(15) 0.071(2) 0.0079(15) -0.0095(16) 0.0015(14)
B36 0.079(2) 0.038(2) 0.051(2) 0.0187(17) -0.021(2) -0.0270(19)
C37 0.0220(13) 0.0318(15) 0.080(2) -0.0066(17) 0.0086(13) 0.0095(14)
B37 0.0447(19) 0.0292(19) 0.064(2) 0.0033(18) 0.0031(18) 0.0042(17)
C38 0.069(2) 0.0406(18) 0.084(2) -0.0068(19) -0.001(2) 0.0142(19)
B38 0.0432(19) 0.052(2) 0.0329(17) 0.0103(16) 0.0076(16) 0.0073(18)
C39 0.0554(19) 0.056(2) 0.082(2) -0.0330(18) 0.0063(18) 0.0093(17)
B39 0.055(2) 0.064(3) 0.046(2) 0.0097(19) -0.0013(18) 0.022(2)
C40 0.0308(15) 0.0398(17) 0.070(2) 0.0137(16) 0.0128(15) -0.0043(14)
B40 0.0390(18) 0.041(2) 0.072(2) 0.0162(19) -0.0264(18) -0.0165(16)
C41 0.0615(19) 0.0334(17) 0.062(2) -0.0089(16) 0.0113(17) -0.0031(16)
B41 0.097(3) 0.031(2) 0.040(2) 0.0055(17) 0.003(2) -0.009(2)
C42 0.073(2) 0.044(2) 0.076(2) -0.0009(19) 0.018(2) -0.0011(18)
B42 0.0416(19) 0.063(2) 0.063(2) 0.0398(18) -0.0111(18) -0.0151(19)
C43 0.0235(15) 0.114(3) 0.062(2) 0.025(2) -0.0074(15) 0.0175(17)
B43 0.113(3) 0.0210(18) 0.0395(19) 0.0042(16) -0.018(2) -0.025(2)
C44 0.0424(16) 0.0274(16) 0.069(2) 0.0146(15) -0.0034(15) -0.0054(14)
B44 0.0403(19) 0.0290(19) 0.0472(19) -0.0005(16) -0.0031(16) 0.0018(16)
C45 0.0628(18) 0.0506(18) 0.0207(14) -0.0007(13) 0.0063(14) -0.0198(16)
B45 0.077(3) 0.035(2) 0.066(2) 0.0052(19) 0.029(2) 0.006(2)
C46 0.0551(18) 0.0305(16) 0.0441(16) -0.0232(13) -0.0061(15) -0.0058(15)
B46 0.115(3) 0.0163(17) 0.0374(19) -0.0008(15) -0.020(2) -0.006(2)
C47 0.0147(13) 0.0447(17) 0.0497(17) -0.0020(14) 0.0092(12) -0.0103(13)
B47 0.053(2) 0.045(2) 0.074(2) 0.004(2) 0.0340(19) 0.0078(19)
C48 0.0380(15) 0.0348(16) 0.0488(17) -0.0051(14) 0.0119(14) 0.0016(14)
B48 0.069(2) 0.031(2) 0.077(3) 0.004(2) 0.025(2) -0.0015(19)
C49 0.0354(15) 0.0479(18) 0.0331(14) 0.0149(14) -0.0013(13) -0.0044(14)
B49 0.100(3) 0.0164(18) 0.051(2) 0.0028(16) 0.010(2) 0.009(2)
C50 0.0375(14) 0.0175(14) 0.0394(15) 0.0002(12) 0.0031(13) -0.0119(12)
B50 0.0455(18) 0.0318(18) 0.0324(16) 0.0070(15) 0.0096(15) 0.0118(16)
C51 0.0303(14) 0.0273(15) 0.0615(19) 0.0026(14) 0.0099(14) 0.0127(13)
B51 0.049(2) 0.043(2) 0.0356(18) -0.0020(16) -0.0088(16) 0.0020(18)
C52 0.0609(19) 0.0458(19) 0.0378(16) -0.0008(15) -0.0030(15) -0.0042(16)
B52 0.058(2) 0.037(2) 0.059(2) -0.0102(18) -0.0064(19) 0.0134(18)
C53 0.0468(17) 0.070(2) 0.0322(16) -0.0070(16) -0.0018(14) 0.0029(16)
B53 0.052(2) 0.0357(19) 0.0387(18) -0.0088(16) -0.0107(17) -0.0023(17)
C54 0.0511(17) 0.0383(17) 0.064(2) -0.0037(17) 0.0051(16) -0.0092(15)
B54 0.078(3) 0.027(2) 0.083(3) -0.010(2) -0.023(2) 0.0181(19)
C55 0.0408(16) 0.054(2) 0.0617(19) -0.0172(16) 0.0046(15) 0.0024(16)
B55 0.050(2) 0.0283(19) 0.060(2) -0.0034(17) 0.0162(18) 0.0090(16)
C56 0.0523(17) 0.0452(17) 0.0282(14) 0.0106(13) -0.0006(13) -0.0148(15)
B56 0.056(2) 0.0334(19) 0.0434(19) 0.0098(16) -0.0069(17) -0.0141(17)
C57 0.0473(16) 0.0377(16) 0.0387(15) 0.0113(14) -0.0176(14) -0.0092(14)
B57 0.062(2) 0.0288(19) 0.046(2) 0.0016(16) 0.0027(18) 0.0056(18)
C58 0.098(3) 0.086(3) 0.0298(17) 0.0189(17) 0.0036(17) 0.015(2)
B58 0.066(2) 0.0270(19) 0.0389(18) 0.0115(16) -0.0065(17) 0.0003(18)
C59 0.135(3) 0.0317(18) 0.0400(17) -0.0060(15) -0.0214(19) 0.005(2)
B59 0.054(2) 0.0209(17) 0.0389(18) 0.0026(14) 0.0005(16) 0.0054(16)
C60 0.0375(15) 0.0355(15) 0.0293(14) 0.0130(13) -0.0026(13) -0.0040(13)
B60 0.065(2) 0.052(2) 0.0299(17) -0.0074(17) -0.0037(18) -0.0006(19)
C61 0.0535(17) 0.069(2) 0.0408(17) -0.0019(17) -0.0001(15) 0.0029(17)
B61 0.104(3) 0.0129(17) 0.046(2) -0.0007(16) -0.006(2) -0.0004(19)
C62 0.0502(17) 0.0514(19) 0.075(2) 0.0158(19) 0.0147(19) -0.0017(16)
B62 0.054(2) 0.037(2) 0.052(2) -0.0063(17) -0.0044(18) -0.0087(18)
C63 0.067(2) 0.0267(17) 0.059(2) 0.0014(15) 0.0007(16) -0.0038(16)
B63 0.0403(18) 0.0218(17) 0.0480(19) 0.0041(15) -0.0024(16) -0.0078(15)
C64 0.079(2) 0.079(3) 0.0478(19) 0.0047(19) 0.0006(18) -0.009(2)
B64 0.0340(17) 0.0266(18) 0.0482(19) 0.0079(15) -0.0008(16) -0.0040(15)
C65 0.069(2) 0.057(2) 0.0457(18) 0.0153(16) -0.0061(16) -0.0070(18)
B65 0.0438(19) 0.046(2) 0.0451(19) 0.0061(17) -0.0097(17) 0.0048(17)
C66 0.0629(19) 0.0543(19) 0.0217(14) -0.0063(14) 0.0061(14) -0.0186(16)
B66 0.062(2) 0.051(2) 0.0139(14) 0.0060(15) 0.0114(15) 0.0193(18)
C67 0.0329(15) 0.0488(18) 0.0345(16) 0.0108(13) -0.0002(12) -0.0020(14)
B67 0.0351(18) 0.053(2) 0.046(2) 0.0032(18) 0.0056(16) 0.0018(17)
C68 0.0541(17) 0.0482(18) 0.0397(16) -0.0152(14) -0.0013(14) 0.0074(15)
B68 0.070(2) 0.050(2) 0.0380(19) 0.0134(17) 0.0160(18) 0.010(2)
C69 0.0604(18) 0.0481(19) 0.0435(18) -0.0088(15) 0.0088(15) 0.0090(15)
B69 0.056(2) 0.0355(19) 0.0527(19) 0.0271(16) 0.0181(18) 0.0102(17)
C70 0.0357(14) 0.0352(16) 0.0503(17) 0.0011(15) -0.0017(14) -0.0001(13)
B70 0.050(2) 0.0137(17) 0.092(3) 0.0146(18) -0.022(2) 0.0021(16)
C71 0.094(2) 0.0361(19) 0.072(2) 0.0096(17) 0.0412(18) -0.0067(18)
B71 0.077(2) 0.041(2) 0.0401(19) -0.0003(17) -0.0026(19) 0.009(2)
C72 0.105(3) 0.048(2) 0.164(4) 0.005(3) 0.048(3) 0.010(2)
B72 0.064(2) 0.033(2) 0.059(2) 0.0236(17) 0.0076(19) 0.0020(18)
C73 0.076(2) 0.058(2) 0.077(2) 0.0290(18) 0.0258(19) 0.0011(19)
B73 0.0353(17) 0.0365(19) 0.0450(18) 0.0124(15) -0.0117(16) -0.0051(16)
C74 0.104(3) 0.116(3) 0.121(3) 0.069(2) 0.071(2) 0.057(2)
B74 0.0382(18) 0.0241(18) 0.068(2) 0.0100(17) -0.0037(18) 0.0096(16)
C75 0.0489(16) 0.0182(14) 0.0439(16) 0.0093(12) -0.0060(13) 0.0016(13)
B75 0.0356(17) 0.0275(18) 0.0409(18) 0.0032(15) -0.0025(15) -0.0046(15)
C76 0.0322(15) 0.059(2) 0.0376(16) -0.0092(15) -0.0100(13) 0.0016(14)
B76 0.052(2) 0.0283(18) 0.053(2) -0.0163(16) -0.0091(18) 0.0050(17)
C77 0.0248(13) 0.0383(15) 0.0252(13) 0.0064(13) 0.0069(12) 0.0014(12)
B77 0.048(2) 0.0307(19) 0.0480(19) 0.0031(16) -0.0009(17) 0.0011(17)
C78 0.0353(14) 0.0265(15) 0.0294(14) -0.0081(12) 0.0055(12) 0.0038(13)
B78 0.0282(17) 0.047(2) 0.053(2) -0.0024(17) -0.0038(16) 0.0118(16)
C79 0.0401(16) 0.0442(18) 0.0458(16) -0.0055(15) 0.0124(14) 0.0038(15)
B79 0.054(2) 0.0239(18) 0.0512(19) -0.0018(16) -0.0202(17) -0.0026(16)
C80 0.0364(14) 0.0237(14) 0.0334(14) 0.0076(13) 0.0024(13) 0.0062(12)
B80 0.0503(19) 0.0380(19) 0.0245(16) 0.0086(15) 0.0018(15) -0.0098(17)
C81 0.0469(15) 0.0219(14) 0.0339(15) -0.0128(12) 0.0074(13) -0.0036(13)
B81 0.0391(17) 0.0246(17) 0.0362(17) -0.0034(14) -0.0108(15) -0.0049(15)
C82 0.0486(17) 0.063(2) 0.0440(17) -0.0252(16) 0.0051(15) 0.0045(15)
B82 0.069(2) 0.0221(17) 0.0270(16) -0.0164(14) -0.0077(16) 0.0026(17)
C83 0.0322(14) 0.0502(18) 0.0311(15) -0.0107(13) -0.0031(12) 0.0107(14)
B83 0.0372(17) 0.0245(18) 0.064(2) -0.0086(16) 0.0358(15) 0.0009(15)
C84 0.0582(18) 0.0272(16) 0.0425(16) -0.0018(14) -0.0052(15) 0.0009(15)
B84 0.0224(15) 0.0329(18) 0.0329(16) -0.0025(14) -0.0017(14) -0.0056(14)
C85 0.0627(18) 0.0337(17) 0.0352(15) -0.0059(14) -0.0032(14) 0.0043(15)
B85 0.0344(17) 0.0290(18) 0.0517(19) 0.0092(16) 0.0079(16) -0.0133(15)
C86 0.0595(18) 0.0465(19) 0.0336(15) 0.0028(14) -0.0016(14) -0.0055(16)
B86 0.046(2) 0.042(2) 0.052(2) 0.0034(17) 0.0229(17) 0.0028(18)
C87 0.0245(12) 0.0350(15) 0.0275(14) 0.0034(12) 0.0081(11) 0.0016(12)
B87 0.0262(16) 0.0283(18) 0.066(2) -0.0066(17) 0.0103(16) -0.0016(15)
C88 0.0446(15) 0.0311(15) 0.0269(13) 0.0037(13) -0.0052(13) -0.0069(13)
B88 0.0391(18) 0.041(2) 0.0481(19) 0.0017(17) 0.0038(17) 0.0019(17)
C89 0.0411(14) 0.0388(15) 0.0161(12) 0.0104(12) 0.0025(12) -0.0087(13)
B89 0.054(2) 0.0331(18) 0.0278(16) 0.0031(15) 0.0092(16) -0.0021(17)
C90 0.0239(12) 0.0216(14) 0.0487(16) 0.0095(12) 0.0054(13) 0.0084(11)
B90 0.054(2) 0.0291(18) 0.0470(19) 0.0066(16) -0.0037(17) 0.0155(17)
C91 0.0465(16) 0.0288(15) 0.0254(13) -0.0009(12) -0.0065(13) 0.0066(13)
B91 0.073(2) 0.0260(19) 0.048(2) 0.0073(16) 0.0010(19) 0.0083(18)
C92 0.0435(16) 0.055(2) 0.0353(15) 0.0043(14) 0.0105(14) -0.0027(15)
B92 0.0449(19) 0.0270(18) 0.059(2) 0.0012(17) -0.0110(18) -0.0038(16)
C93 0.0270(13) 0.0267(14) 0.0479(16) -0.0023(14) -0.0069(13) 0.0071(12)
B93 0.0444(19) 0.0283(19) 0.0481(19) -0.0017(16) -0.0072(16) 0.0042(16)
C94 0.0285(14) 0.0353(16) 0.0630(18) 0.0110(16) -0.0010(15) 0.0057(13)
B94 0.050(2) 0.0235(19) 0.100(3) -0.0168(19) -0.029(2) 0.0015(17)
C95 0.0485(16) 0.0477(18) 0.0237(14) 0.0032(13) 0.0041(12) -0.0037(14)
B95 0.0244(16) 0.0350(19) 0.066(2) -0.0145(17) -0.0064(17) 0.0039(15)
C96 0.0464(15) 0.0347(16) 0.0332(16) -0.0010(13) 0.0057(13) -0.0033(13)
B96 0.066(2) 0.036(2) 0.0415(19) 0.0106(16) 0.0110(17) -0.0185(18)
C97 0.0235(14) 0.0525(19) 0.0535(17) -0.0171(15) 0.0046(13) -0.0038(14)
B97 0.0304(18) 0.037(2) 0.073(2) -0.0022(19) 0.0011(18) 0.0031(16)
C98 0.0402(15) 0.0463(18) 0.0332(15) 0.0046(14) 0.0013(13) -0.0153(14)
B98 0.0368(18) 0.041(2) 0.0436(19) 0.0017(16) -0.0054(16) -0.0028(17)
C99 0.0198(13) 0.0513(18) 0.0427(16) 0.0069(15) 0.0076(13) 0.0065(13)
B99 0.048(2) 0.050(2) 0.052(2) 0.0062(18) -0.0113(18) 0.0066(19)
C100 0.0082(12) 0.0592(19) 0.0437(16) -0.0038(14) -0.0044(12) 0.0043(13)
B100 0.087(2) 0.0168(17) 0.0293(17) -0.0056(14) 0.0138(18) -0.0207(17)
C101 0.0498(17) 0.0446(17) 0.0311(16) 0.0049(13) 0.0016(13) 0.0073(14)
B101 0.049(2) 0.040(2) 0.051(2) -0.0029(17) 0.0183(17) 0.0070(17)
C102 0.0538(18) 0.0478(19) 0.071(2) -0.0169(17) -0.0052(17) -0.0058(16)
B102 0.076(2) 0.035(2) 0.047(2) -0.0128(17) 0.0254(19) 0.0030(19)
C103 0.0283(14) 0.0617(19) 0.0253(13) 0.0094(14) -0.0065(12) -0.0031(14)
B103 0.0321(17) 0.0308(19) 0.082(2) 0.0147(18) -0.0184(18) -0.0148(16)
C104 0.0564(19) 0.065(2) 0.0431(17) 0.0140(16) 0.0088(16) -0.0145(17)
B104 0.068(2) 0.037(2) 0.056(2) 0.0008(18) -0.007(2) -0.0227(19)
C105 0.0438(16) 0.0494(19) 0.0468(17) 0.0002(15) 0.0102(14) -0.0150(15)
B105 0.054(2) 0.034(2) 0.058(2) -0.0032(17) 0.0097(19) 0.0080(18)
C106 0.0462(16) 0.0347(16) 0.0283(14) -0.0064(13) 0.0068(13) -0.0073(14)
B106 0.075(2) 0.0142(17) 0.065(2) -0.0031(17) 0.017(2) 0.0011(17)
C107 0.0523(16) 0.0380(16) 0.0244(13) -0.0029(13) -0.0079(14) 0.0085(14)
B107 0.054(2) 0.033(2) 0.059(2) 0.0081(17) -0.0164(19) -0.0055(17)
B108 0.0326(18) 0.042(2) 0.067(2) 0.0361(16) -0.0138(16) 0.0028(16)
C109 0.0306(14) 0.0307(15) 0.0474(17) -0.0089(13) 0.0070(13) 0.0027(12)
C110 0.0243(13) 0.0393(15) 0.0206(13) -0.0021(12) 0.0006(11) -0.0050(12)
C111 0.0577(18) 0.0266(16) 0.0559(18) -0.0049(15) 0.0106(16) -0.0094(15)
C112 0.0544(18) 0.056(2) 0.0368(16) -0.0034(15) -0.0002(15) 0.0062(17)
C113 0.083(2) 0.0357(17) 0.066(2) -0.0156(17) -0.0264(19) 0.0093(17)
C114 0.0527(17) 0.0444(17) 0.0489(17) 0.0183(15) 0.0012(15) 0.0011(15)
C115 0.087(2) 0.083(3) 0.056(2) 0.005(2) -0.0149(19) -0.031(2)
C116 0.069(2) 0.050(2) 0.0535(19) 0.0108(16) 0.0041(17) -0.0082(18)
C117 0.0432(16) 0.0356(17) 0.0506(17) 0.0158(14) 0.0150(14) -0.0130(14)
C118 0.083(2) 0.049(2) 0.063(2) 0.0160(17) -0.0068(19) -0.0142(19)
C119 0.096(2) 0.0440(19) 0.0540(18) 0.0134(16) -0.0356(18) -0.0253(18)
C120 0.0478(17) 0.0320(16) 0.0425(16) 0.0034(14) 0.0084(14) 0.0020(14)
C121 0.0466(17) 0.0451(18) 0.0556(19) 0.0113(15) -0.0016(16) -0.0126(16)
C122 0.0579(19) 0.0272(16) 0.101(2) -0.0323(17) 0.0065(19) -0.0078(16)
C123 0.0519(18) 0.0416(18) 0.0464(17) 0.0038(15) -0.0084(15) 0.0101(16)
C124 0.0405(17) 0.0391(19) 0.099(2) 0.0195(18) 0.0094(18) 0.0040(15)
C142 0.079(2) 0.0242(16) 0.062(2) -0.0025(15) -0.0165(18) 0.0057(17)
C143 0.083(2) 0.0436(19) 0.0455(18) 0.0019(16) 0.0046(17) -0.0102(18)
C144 0.070(2) 0.053(2) 0.062(2) -0.0165(18) -0.0139(19) 0.0109(18)
C145 0.0439(16) 0.0399(18) 0.0558(18) 0.0020(15) 0.0063(15) -0.0112(15)
C146 0.0324(14) 0.0228(14) 0.0547(17) 0.0119(13) 0.0115(13) 0.0106(13)
C147 0.0486(18) 0.0361(18) 0.0547(19) 0.0007(15) -0.0062(16) 0.0032(14)
C148 0.065(2) 0.071(2) 0.067(2) -0.0159(19) -0.0157(18) 0.0243(19)
C149 0.065(2) 0.0359(18) 0.0505(18) 0.0055(15) -0.0071(17) 0.0057(16)
C150 0.073(2) 0.047(2) 0.074(2) 0.0117(18) -0.001(2) 0.0075(19)
C151 0.103(3) 0.123(3) 0.134(3) 0.083(2) 0.030(3) 0.028(3)
C162 0.068(2) 0.090(3) 0.159(4) 0.043(3) 0.035(3) -0.011(2)

loop_
_atom_type_symbol
_atom_type_description
_atom_type_scat_dispersion_real
_atom_type_scat_dispersion_imag
_atom_type_scat_source
C C 0.0033 0.0016 'International Tables Vol C Tables 4.2.6.8 and 6.1.1.4'
H H 0.0000 0.0000 'International Tables Vol C Tables 4.2.6.8 and 6.1.1.4'
B B 0.0013 0.0007 'International Tables Vol C Tables 4.2.6.8 and 6.1.1.4'
N N 0.0061 0.0033 'International Tables Vol C Tables 4.2.6.8 and 6.1.1.4'
O O 0.0106 0.0060 'International Tables Vol C Tables 4.2.6.8 and 6.1.1.4'
Co Co 0.3494 0.9721 'International Tables Vol C Tables 4.2.6.8 and 6.1.1.4'
Ce Ce -0.2486 2.6331 'International Tables Vol C Tables 4.2.6.8 and 6.1.1.4'

loop_
_geom_angle_atom_site_label_1
_geom_angle_atom_site_label_2
_geom_angle_atom_site_label_3
_geom_angle
O1 Ce1 O4 137.49(8)
O1 Ce1 O7 73.00(10)
O4 Ce1 O7 137.41(7)
O1 Ce1 O5 122.80(10)
O4 Ce1 O5 70.63(6)
O7 Ce1 O5 123.61(6)
O1 Ce1 O3 71.89(11)
O4 Ce1 O3 80.44(8)
O7 Ce1 O3 141.64(8)
O5 Ce1 O3 66.53(7)
O1 Ce1 O2 67.87(8)
O4 Ce1 O2 73.05(6)
O7 Ce1 O2 108.74(6)
O5 Ce1 O2 127.57(6)
O3 Ce1 O2 71.25(7)
O1 Ce1 O6 73.23(9)
O4 Ce1 O6 136.95(8)
O7 Ce1 O6 69.48(7)
O5 Ce1 O6 66.47(7)
O3 Ce1 O6 85.93(9)
O2 Ce1 O6 139.29(8)
O1 Ce1 O8 104.51(11)
O4 Ce1 O8 73.76(7)
O7 Ce1 O8 68.86(7)
O5 Ce1 O8 132.67(7)
O3 Ce1 O8 135.50(8)
O2 Ce1 O8 66.87(7)
O6 Ce1 O8 136.84(8)
O1 Ce1 N13 144.23(9)
O4 Ce1 N13 77.26(7)
O7 Ce1 N13 73.09(6)
O5 Ce1 N13 69.39(6)
O3 Ce1 N13 135.05(7)
O2 Ce1 N13 135.25(7)
O6 Ce1 N13 84.51(8)
O8 Ce1 N13 73.18(7)
C4A Co1 B3 175.18(12)
C4A Co1 B10 48.35(11)
B3 Co1 B10 128.45(13)
C4A Co1 C3A 46.64(10)
B3 Co1 C3A 132.30(12)
B10 Co1 C3A 83.62(12)
C4A Co1 B1 96.32(11)
B3 Co1 B1 87.22(12)
B10 Co1 B1 92.05(12)
C3A Co1 B1 130.99(11)
C4A Co1 C2 133.95(11)
B3 Co1 C2 49.60(12)
B10 Co1 C2 175.12(12)
C3A Co1 C2 100.78(11)
B1 Co1 C2 83.47(11)
C4A Co1 C1 100.90(11)
B3 Co1 C1 83.90(12)
B10 Co1 C1 130.06(12)
C3A Co1 C1 101.54(11)
B1 Co1 C1 47.42(12)
C2 Co1 C1 47.24(11)
C4A Co1 B2 129.60(12)
B3 Co1 B2 50.77(13)
B10 Co1 B2 89.91(13)
C3A Co1 B2 172.83(12)
B1 Co1 B2 52.09(12)
C2 Co1 B2 85.81(12)
C1 Co1 B2 84.98(12)
C4A Co1 B12 82.28(11)
B3 Co1 B12 94.28(12)
B10 Co1 B12 88.33(12)
C3A Co1 B12 46.86(11)
B1 Co1 B12 177.75(12)
C2 Co1 B12 96.22(12)
C1 Co1 B12 131.05(12)
B2 Co1 B12 130.13(13)
C4A Co1 B11 84.87(11)
B3 Co1 B11 90.35(12)
B10 Co1 B11 52.68(12)
C3A Co1 B11 84.13(12)
B1 Co1 B11 130.07(13)
C2 Co1 B11 129.49(12)
C1 Co1 B11 173.76(12)
B2 Co1 B11 89.51(13)
B12 Co1 B11 51.66(13)
C54 N1 C53 115.0(3)
C2 C1 B1 112.0(2)
C2 C1 B4 112.1(2)
B1 C1 B4 64.2(2)
C2 C1 B5 62.43(19)
B1 C1 B5 113.9(2)
B4 C1 B5 60.9(2)
C2 C1 Co1 66.33(14)
B1 C1 Co1 66.27(14)
B4 C1 Co1 124.5(2)
B5 C1 Co1 123.68(19)
C1 B1 B4 58.26(19)
C1 B1 B8 103.9(2)
B4 B1 B8 59.58(19)
C1 B1 B2 107.3(2)
B4 B1 B2 109.6(2)
B8 B1 B2 60.30(19)
C1 B1 Co1 66.31(14)
B4 B1 Co1 119.3(2)
B8 B1 Co1 117.42(19)
B2 B1 Co1 64.79(14)
O12 Ce2 O11 77.93(10)
O12 Ce2 O14 138.10(8)
O11 Ce2 O14 76.91(10)
O12 Ce2 O15 107.67(8)
O11 Ce2 O15 131.76(10)
O14 Ce2 O15 67.74(8)
O12 Ce2 O9 72.50(8)
O11 Ce2 O9 87.58(10)
O14 Ce2 O9 138.46(8)
O15 Ce2 O9 140.46(8)
O12 Ce2 O16 71.47(9)
O11 Ce2 O16 147.97(9)
O14 Ce2 O16 133.43(8)
O15 Ce2 O16 68.61(8)
O9 Ce2 O16 74.57(8)
O12 Ce2 O10 125.78(8)
O11 Ce2 O10 65.78(8)
O14 Ce2 O10 71.20(8)
O15 Ce2 O10 126.52(8)
O9 Ce2 O10 67.29(8)
O16 Ce2 O10 126.86(7)
O12 Ce2 O13 67.62(7)
O11 Ce2 O13 70.61(9)
O14 Ce2 O13 72.64(8)
O15 Ce2 O13 68.24(7)
O9 Ce2 O13 137.53(8)
O16 Ce2 O13 105.10(7)
O10 Ce2 O13 128.03(7)
O12 Ce2 N16 139.36(8)
O11 Ce2 N16 134.36(8)
O14 Ce2 N16 80.66(7)
O15 Ce2 N16 71.31(7)
O9 Ce2 N16 83.56(7)
O16 Ce2 N16 70.74(7)
O10 Ce2 N16 69.52(6)
O13 Ce2 N16 137.52(7)
C5A Co2 C8A 130.44(12)
C5A Co2 C6A 46.83(12)
C8A Co2 C6A 99.36(12)
C5A Co2 C7A 98.02(12)
C8A Co2 C7A 45.81(13)
C6A Co2 C7A 99.83(12)
C5A Co2 B29 96.75(12)
C8A Co2 B29 82.69(12)
C6A Co2 B29 132.75(12)
C7A Co2 B29 49.31(12)
C5A Co2 B31 176.76(14)
C8A Co2 B31 49.86(14)
C6A Co2 B31 130.47(14)
C7A Co2 B31 84.09(14)
B29 Co2 B31 86.49(14)
C5A Co2 B27 84.53(14)
C8A Co2 B27 133.31(14)
C6A Co2 B27 83.26(14)
C7A Co2 B27 176.85(14)
B29 Co2 B27 128.71(13)
B31 Co2 B27 93.45(15)
C5A Co2 B19 84.00(12)
C8A Co2 B19 96.41(12)
C6A Co2 B19 47.57(12)
C7A Co2 B19 130.08(13)
B29 Co2 B19 179.07(13)
B31 Co2 B19 92.76(14)
B27 Co2 B19 51.87(13)
C5A Co2 B22 49.79(14)
C8A Co2 B22 173.58(14)
C6A Co2 B22 84.71(14)
C7A Co2 B22 128.79(14)
B29 Co2 B22 90.89(14)
B31 Co2 B22 130.38(16)
B27 Co2 B22 51.84(15)
B19 Co2 B22 90.01(14)
C5A Co2 B28 131.85(13)
C8A Co2 B28 84.13(13)
C6A Co2 B28 175.93(13)
C7A Co2 B28 84.10(13)
B29 Co2 B28 49.52(13)
B31 Co2 B28 50.68(15)
B27 Co2 B28 92.83(14)
B19 Co2 B28 130.23(13)
B22 Co2 B28 92.01(14)
C49 N2 C45 116.7(2)
C1 C2 B6 108.6(2)
C1 C2 B3 109.0(2)
B6 C2 B3 62.76(18)
C1 C2 B5 60.14(17)
B6 C2 B5 61.24(19)
B3 C2 B5 112.5(2)
C1 C2 Co1 66.43(14)
B6 C2 Co1 121.45(19)
B3 C2 Co1 64.90(14)
B5 C2 Co1 121.73(18)
B3 B2 B8 104.6(2)
B3 B2 B7 58.97(18)
B8 B2 B7 58.64(19)
B3 B2 B1 104.0(2)
B8 B2 B1 58.45(18)
B7 B2 B1 104.6(2)
B3 B2 Co1 63.43(15)
B8 B2 Co1 114.38(19)
B7 B2 Co1 115.09(19)
B1 B2 Co1 63.12(14)
B41 Co3 C12 176.13(14)
B41 Co3 C11 133.43(15)
C12 Co3 C11 46.88(12)
B41 Co3 C10 49.57(15)
C12 Co3 C10 133.94(12)
C11 Co3 C10 101.26(11)
B41 Co3 B47 93.98(15)
C12 Co3 B47 84.04(14)
C11 Co3 B47 49.36(15)
C10 Co3 B47 97.63(13)
B41 Co3 B50 128.14(15)
C12 Co3 B50 48.50(12)
C11 Co3 B50 82.92(12)
C10 Co3 B50 175.59(12)
B47 Co3 B50 86.16(14)
B41 Co3 C9 85.09(13)
C12 Co3 C9 98.70(11)
C11 Co3 C9 100.17(12)
C10 Co3 C9 48.19(11)
B47 Co3 C9 133.09(13)
B50 Co3 C9 129.99(11)
B41 Co3 B40 50.62(15)
C12 Co3 B40 128.71(13)
C11 Co3 B40 174.18(13)
C10 Co3 B40 84.55(12)
B47 Co3 B40 129.94(15)
B50 Co3 B40 91.29(13)
C9 Co3 B40 83.96(13)
B41 Co3 B39 87.86(15)
C12 Co3 B39 94.09(14)
C11 Co3 B39 129.29(14)
C10 Co3 B39 83.90(13)
B47 Co3 B39 178.10(16)
B50 Co3 B39 92.36(14)
C9 Co3 B39 47.48(13)
B40 Co3 B39 51.22(15)
B41 Co3 B46 92.92(15)
C12 Co3 B46 83.24(12)
C11 Co3 B46 84.40(13)
C10 Co3 B46 132.73(13)
B47 Co3 B46 51.38(15)
B50 Co3 B46 48.64(13)
C9 Co3 B46 175.16(14)
B40 Co3 B46 91.37(14)
B39 Co3 B46 128.13(15)
C42 N3 C43 113.8(3)
C4A C3A B15 112.1(2)
C4A C3A B12 112.2(2)
B15 C3A B12 64.07(18)
C4A C3A B17 62.00(17)
B15 C3A B17 62.03(19)
B12 C3A B17 115.3(2)
C4A C3A Co1 65.70(13)
B15 C3A Co1 125.86(18)
B12 C3A Co1 67.83(14)
B17 C3A Co1 123.78(18)
C2 B3 B7 104.3(2)
C2 B3 B2 107.7(2)
B7 B3 B2 61.51(19)
C2 B3 B6 58.20(18)
B7 B3 B6 58.04(19)
B2 B3 B6 108.3(2)
C2 B3 Co1 65.51(14)
B7 B3 Co1 119.3(2)
B2 B3 Co1 65.80(16)
B6 B3 Co1 117.99(19)
C14A Co4 C202 136.66(12)
C14A Co4 C201 101.66(11)
C202 Co4 C201 47.13(12)
C14A Co4 B63 47.33(12)
C202 Co4 B63 175.59(12)
C201 Co4 B63 133.43(12)
C14A Co4 B56 83.85(13)
C202 Co4 B56 95.64(13)
C201 Co4 B56 129.57(13)
B63 Co4 B56 86.52(13)
C14A Co4 B64 96.00(12)
C202 Co4 B64 82.90(12)
C201 Co4 B64 48.23(12)
B63 Co4 B64 95.05(13)
B56 Co4 B64 177.73(13)
C14A Co4 C13A 48.00(11)
C202 Co4 C13A 100.59(12)
C201 Co4 C13A 98.53(11)
B63 Co4 C13A 83.74(12)
B56 Co4 C13A 49.26(13)
B64 Co4 C13A 129.24(12)
C14A Co4 B57 84.48(13)
C202 Co4 B57 128.08(13)
C201 Co4 B57 173.84(13)
B63 Co4 B57 50.95(13)
B56 Co4 B57 51.17(14)
B64 Co4 B57 131.09(13)
C13A Co4 B57 86.01(13)
C14A Co4 B66 176.58(13)
C202 Co4 B66 46.57(13)
C201 Co4 B66 81.60(12)
B63 Co4 B66 129.50(13)
B56 Co4 B66 94.90(13)
B64 Co4 B66 85.37(13)
C13A Co4 B66 132.91(12)
B57 Co4 B66 92.26(13)
C14A Co4 B65 127.31(12)
C202 Co4 B65 84.44(13)
C201 Co4 B65 84.20(12)
B63 Co4 B65 91.25(13)
B56 Co4 B65 131.60(14)
B64 Co4 B65 50.10(13)
C13A Co4 B65 174.89(13)
B57 Co4 B65 91.59(14)
B66 Co4 B65 51.62(13)
C35 N4 C39 116.1(3)
C3A C4A B16 111.1(2)
C3A C4A B10 113.0(2)
B16 C4A B10 64.48(19)
C3A C4A B17 60.30(17)
B16 C4A B17 62.50(18)
B10 C4A B17 116.3(2)
C3A C4A Co1 67.67(13)
B16 C4A Co1 125.28(19)
B10 C4A Co1 66.86(14)
B17 C4A Co1 124.05(18)
C1 B4 B5 60.4(2)
C1 B4 B8 103.9(2)
B5 B4 B8 106.5(3)
C1 B4 B1 57.54(18)
B5 B4 B1 108.1(2)
B8 B4 B1 60.3(2)
C1 B4 B9 104.1(3)
B5 B4 B9 58.0(2)
B8 B4 B9 59.8(2)
B1 B4 B9 107.6(2)
C18 Co5 B82 174.88(12)
C18 Co5 C17 46.50(11)
B82 Co5 C17 132.22(12)
C18 Co5 C20 133.15(11)
B82 Co5 C20 50.39(12)
C17 Co5 C20 99.27(10)
C18 Co5 B79 84.35(12)
B82 Co5 B79 91.72(13)
C17 Co5 B79 50.33(12)
C20 Co5 B79 95.27(12)
C18 Co5 C19 100.96(11)
B82 Co5 C19 84.08(12)
C17 Co5 C19 99.02(11)
C20 Co5 C19 45.95(10)
B79 Co5 C19 130.14(12)
C18 Co5 B80 84.61(12)
B82 Co5 B80 90.36(13)
C17 Co5 B80 85.17(12)
C20 Co5 B80 129.91(12)
B79 Co5 B80 50.45(13)
C19 Co5 B80 174.41(12)
C18 Co5 B81 49.88(11)
B82 Co5 B81 126.87(13)
C17 Co5 B81 85.08(11)
C20 Co5 B81 175.57(11)
B79 Co5 B81 88.19(13)
C19 Co5 B81 132.72(11)
B80 Co5 B81 51.02(12)
C18 Co5 B83 130.68(12)
B82 Co5 B83 50.34(13)
C17 Co5 B83 176.52(12)
C20 Co5 B83 84.21(11)
B79 Co5 B83 129.63(13)
C19 Co5 B83 83.39(12)
B80 Co5 B83 92.60(13)
B81 Co5 B83 91.45(12)
C18 Co5 B84 97.17(11)
B82 Co5 B84 86.78(12)
C17 Co5 B84 130.71(11)
C20 Co5 B84 83.45(11)
B79 Co5 B84 178.44(13)
C19 Co5 B84 49.29(11)
B80 Co5 B84 129.94(12)
B81 Co5 B84 93.05(12)
B83 Co5 B84 49.43(12)
C32 N5 C34 115.6(3)
C6A C5A B21 62.6(2)
C6A C5A B22 113.0(2)
B21 C5A B22 114.5(3)
C6A C5A B23 109.3(3)
B21 C5A B23 61.9(2)
B22 C5A B23 60.1(2)
C6A C5A Co2 67.75(14)
B21 C5A Co2 126.0(2)
B22 C5A Co2 67.44(16)
B23 C5A Co2 120.7(2)
B9 B5 C1 106.8(2)
B9 B5 B4 63.2(2)
C1 B5 B4 58.72(18)
B9 B5 C2 105.7(2)
C1 B5 C2 57.43(17)
B4 B5 C2 106.3(2)
B9 B5 B6 59.1(2)
C1 B5 B6 104.4(2)
B4 B5 B6 109.5(3)
C2 B5 B6 58.58(19)
C23 Co6 C24 46.64(10)
C23 Co6 C22 130.85(11)
C24 Co6 C22 99.34(11)
C23 Co6 B95 178.01(13)
C24 Co6 B95 131.64(12)
C22 Co6 B95 49.14(12)
C23 Co6 C21 97.59(11)
C24 Co6 C21 98.89(11)
C22 Co6 C21 46.44(11)
B95 Co6 C21 83.56(12)
C23 Co6 B103 84.95(12)
C24 Co6 B103 49.80(12)
C22 Co6 B103 96.85(13)
B95 Co6 B103 93.08(13)
C21 Co6 B103 131.46(13)
C23 Co6 B100 49.23(12)
C24 Co6 B100 84.25(11)
C22 Co6 B100 174.09(12)
B95 Co6 B100 131.06(14)
C21 Co6 B100 128.56(13)
B103 Co6 B100 89.06(14)
C23 Co6 B93 96.19(12)
C24 Co6 B93 131.27(12)
C22 Co6 B93 82.59(12)
B95 Co6 B93 85.79(13)
C21 Co6 B93 48.68(12)
B103 Co6 B93 178.84(14)
B100 Co6 B93 91.51(13)
C23 Co6 B101 84.85(12)
C24 Co6 B101 84.70(12)
C22 Co6 B101 133.18(12)
B95 Co6 B101 94.08(13)
C21 Co6 B101 176.41(13)
B103 Co6 B101 51.22(14)
B100 Co6 B101 51.54(14)
B93 Co6 B101 128.58(13)
C23 Co6 B96 130.33(12)
C24 Co6 B96 175.62(12)
C22 Co6 B96 85.01(13)
B95 Co6 B96 51.32(14)
C21 Co6 B96 84.46(13)
B103 Co6 B96 129.46(14)
B100 Co6 B96 91.45(13)
B93 Co6 B96 49.51(13)
B101 Co6 B96 91.96(14)
C25 N6 C29 114.2(3)
C5A C6A B20 112.6(3)
C5A C6A B19 113.5(2)
B20 C6A B19 66.6(2)
C5A C6A B21 62.0(2)
B20 C6A B21 61.3(2)
B19 C6A B21 116.9(2)
C5A C6A Co2 65.41(14)
B20 C6A Co2 127.4(2)
B19 C6A Co2 67.54(15)
B21 C6A Co2 123.4(2)
B9 B6 C2 106.6(2)
B9 B6 B7 62.1(2)
C2 B6 B7 106.8(2)
B9 B6 B5 58.6(2)
C2 B6 B5 60.19(18)
B7 B6 B5 108.7(2)
B9 B6 B3 109.8(3)
C2 B6 B3 59.03(18)
B7 B6 B3 60.33(19)
B5 B6 B3 108.6(2)
C64 N7 C62 112.8(3)
C8A C7A B36 110.7(3)
C8A C7A B29 109.6(2)
B36 C7A B29 61.39(19)
C8A C7A B35 61.7(2)
B36 C7A B35 62.3(2)
B29 C7A B35 112.6(2)
C8A C7A Co2 66.69(15)
B36 C7A Co2 121.2(2)
B29 C7A Co2 65.15(15)
B35 C7A Co2 123.5(2)
B6 B7 B9 58.3(2)
B6 B7 B3 61.62(19)
B9 B7 B3 107.9(2)
B6 B7 B8 106.1(2)
B9 B7 B8 59.9(2)
B3 B7 B8 106.5(2)
B6 B7 B2 109.6(2)
B9 B7 B2 109.6(2)
B3 B7 B2 59.53(18)
B8 B7 B2 60.56(19)
C59 N8 C55 113.4(3)
C7A C8A B35 62.9(2)
C7A C8A B31 112.2(2)
B35 C8A B31 113.7(3)
C7A C8A B33 111.8(2)
B35 C8A B33 62.0(2)
B31 C8A B33 61.3(2)
C7A C8A Co2 67.50(15)
B35 C8A Co2 125.2(2)
B31 C8A Co2 66.01(16)
B33 C8A Co2 121.7(2)
B4 B8 B9 60.8(2)
B4 B8 B7 109.2(3)
B9 B8 B7 59.9(2)
B4 B8 B1 60.12(18)
B9 B8 B1 108.3(2)
B7 B8 B1 108.5(2)
B4 B8 B2 110.9(2)
B9 B8 B2 109.9(2)
B7 B8 B2 60.80(19)
B1 B8 B2 61.26(19)
C107 N9 C105 115.8(2)
B38 C9 C10 112.1(2)
B38 C9 B39 64.1(2)
C10 C9 B39 110.4(2)
B38 C9 B37 62.98(19)
C10 C9 B37 62.57(18)
B39 C9 B37 116.2(2)
B38 C9 Co3 124.65(19)
C10 C9 Co3 64.65(13)
B39 C9 Co3 66.56(16)
B37 C9 Co3 123.61(19)
B5 B9 B6 62.3(2)
B5 B9 B8 106.9(2)
B6 B9 B8 107.4(3)
B5 B9 B7 109.6(3)
B6 B9 B7 59.6(2)
B8 B9 B7 60.2(2)
B5 B9 B4 58.8(2)
B6 B9 B4 108.6(3)
B8 B9 B4 59.5(2)
B7 B9 B4 108.4(2)
C112 N10 C114 115.9(3)
C9 C10 B41 110.0(2)
C9 C10 B45 110.2(2)
B41 C10 B45 66.1(2)
C9 C10 B37 59.37(18)
B41 C10 B37 116.7(2)
B45 C10 B37 63.0(2)
C9 C10 Co3 67.16(14)
B41 C10 Co3 64.59(16)
B45 C10 Co3 125.0(2)
B37 C10 Co3 123.0(2)
C4A B10 B16 57.59(17)
C4A B10 B13 101.9(2)
B16 B10 B13 58.82(19)
C4A B10 B11 105.0(2)
B16 B10 B11 107.1(2)
B13 B10 B11 58.80(17)
C4A B10 Co1 64.79(14)
B16 B10 Co1 117.3(2)
B13 B10 Co1 116.37(19)
B11 B10 Co1 65.54(15)
C95 N11 C97 118.7(3)
C12 C11 B54 61.2(2)
C12 C11 B47 110.5(2)
B54 C11 B47 113.9(3)
C12 C11 B48 110.8(2)
B54 C11 B48 61.5(2)
B47 C11 B48 64.1(2)
C12 C11 Co3 66.33(14)
B54 C11 Co3 122.9(2)
B47 C11 Co3 65.81(16)
B48 C11 Co3 124.1(2)
B13 B11 B14 59.93(17)
B13 B11 B12 103.6(2)
B14 B11 B12 56.93(17)
B13 B11 B10 58.57(18)
B14 B11 B10 105.1(2)
B12 B11 B10 103.0(2)
B13 B11 Co1 112.92(19)
B14 B11 Co1 113.14(19)
B12 B11 Co1 63.29(14)
B10 B11 Co1 61.78(14)
C102 N12 C104 118.3(3)
C11 C12 B54 61.5(2)
C11 C12 B50 110.8(2)
B54 C12 B50 112.6(2)
C11 C12 B52 110.2(2)
B54 C12 B52 59.7(2)
B50 C12 B52 64.39(19)
C11 C12 Co3 66.79(14)
B54 C12 Co3 123.7(2)
B50 C12 Co3 66.85(15)
B52 C12 Co3 125.5(2)
C3A B12 B15 57.75(17)
C3A B12 B14 103.8(2)
B15 B12 B14 59.54(18)
C3A B12 B11 106.7(2)
B15 B12 B11 109.5(2)
B14 B12 B11 61.00(17)
C3A B12 Co1 65.31(14)
B15 B12 Co1 118.0(2)
B14 B12 Co1 118.12(19)
B11 B12 Co1 65.04(14)
C89 N13 C85 116.4(2)
C89 N13 Ce1 121.59(18)
C85 N13 Ce1 121.63(17)
C14A C13A B55 108.3(2)
C14A C13A B56 107.4(2)
B55 C13A B56 64.1(2)
C14A C13A B59 59.18(18)
B55 C13A B59 61.56(19)
B56 C13A B59 112.7(2)
C14A C13A Co4 64.60(14)
B55 C13A Co4 122.7(2)
B56 C13A Co4 65.17(15)
B59 C13A Co4 119.59(18)
B16 B13 B18 60.74(18)
B16 B13 B11 111.6(2)
B18 B13 B11 109.6(2)
B16 B13 B10 60.49(18)
B18 B13 B10 109.2(2)
B11 B13 B10 62.63(18)
B16 B13 B14 107.2(2)
B18 B13 B14 58.09(18)
B11 B13 B14 60.92(18)
B10 B13 B14 109.0(2)
C92 N14 C94 114.3(2)
B63 C14A C13A 112.8(2)
B63 C14A B61 64.4(2)
C13A C14A B61 112.0(2)
B63 C14A B59 113.6(2)
C13A C14A B59 63.70(18)
B61 C14A B59 59.4(2)
B63 C14A Co4 67.17(15)
C13A C14A Co4 67.40(14)
B61 C14A Co4 126.0(2)
B59 C14A Co4 126.23(18)
B15 B14 B18 59.76(18)
B15 B14 B12 60.30(18)
B18 B14 B12 108.3(2)
B15 B14 B13 107.1(2)
B18 B14 B13 60.16(18)
B12 B14 B13 107.0(2)
B15 B14 B11 110.9(2)
B18 B14 B11 109.8(2)
B12 B14 B11 62.07(18)
B13 B14 B11 59.16(18)
C79 N15 C75 117.2(2)
C202 C201 B70 65.6(2)
C202 C201 B64 110.5(2)
B70 C201 B64 115.0(2)
C202 C201 B69 110.6(2)
B70 C201 B69 58.7(2)
B64 C201 B69 65.14(19)
C202 C201 Co4 66.36(14)
B70 C201 Co4 128.4(2)
B64 C201 Co4 66.88(15)
B69 C201 Co4 126.3(2)
C3A B15 B17 59.48(18)
C3A B15 B18 105.5(2)
B17 B15 B18 60.11(18)
C3A B15 B14 104.6(2)
B17 B15 B14 108.3(2)
B18 B15 B14 60.23(18)
C3A B15 B12 58.18(17)
B17 B15 B12 108.4(2)
B18 B15 B12 108.5(2)
B14 B15 B12 60.16(18)
C84 N16 C82 114.5(2)
C84 N16 Ce2 125.97(17)
C82 N16 Ce2 118.94(18)
C201 C202 B66 111.8(2)
C201 C202 B71 110.0(2)
B66 C202 B71 61.6(2)
C201 C202 B70 58.37(19)
B66 C202 B70 115.6(2)
B71 C202 B70 64.8(2)
C201 C202 Co4 66.51(14)
B66 C202 Co4 68.74(16)
B71 C202 Co4 124.2(2)
B70 C202 Co4 121.8(2)
C4A B16 B17 59.34(18)
C4A B16 B13 103.6(2)
B17 B16 B13 106.7(2)
C4A B16 B10 57.93(17)
B17 B16 B10 108.3(2)
B13 B16 B10 60.69(18)
C4A B16 B18 103.9(2)
B17 B16 B18 58.37(19)
B13 B16 B18 60.31(19)
B10 B16 B18 109.1(2)
C69 N17 C65 114.1(3)
C18 C17 B76 62.16(18)
C18 C17 B79 109.8(2)
B76 C17 B79 112.6(2)
C18 C17 B78 110.5(2)
B76 C17 B78 60.31(18)
B79 C17 B78 63.70(18)
C18 C17 Co5 65.96(13)
B76 C17 Co5 123.07(18)
B79 C17 Co5 65.45(14)
B78 C17 Co5 123.24(18)
C3A B17 C4A 57.71(16)
C3A B17 B15 58.50(18)
C4A B17 B15 105.8(2)
C3A B17 B18 105.2(2)
C4A B17 B18 105.8(2)
B15 B17 B18 60.7(2)
C3A B17 B16 105.4(2)
C4A B17 B16 58.16(17)
B15 B17 B16 110.7(2)
B18 B17 B16 62.07(19)
C72 N18 C74 113.9(4)
C17 C18 B75 113.0(2)
C17 C18 B81 113.2(2)
B75 C18 B81 61.94(17)
C17 C18 B76 62.75(17)
B75 C18 B76 62.14(18)
B81 C18 B76 113.9(2)
C17 C18 Co5 67.54(14)
B75 C18 Co5 123.08(19)
B81 C18 Co5 66.55(14)
B76 C18 Co5 125.00(19)
B17 B18 B15 59.15(19)
B17 B18 B14 107.3(2)
B15 B18 B14 60.00(19)
B17 B18 B13 106.6(2)
B15 B18 B13 108.6(2)
B14 B18 B13 61.75(18)
B17 B18 B16 59.55(18)
B15 B18 B16 107.4(2)
B14 B18 B16 108.7(2)
B13 B18 B16 58.95(18)
C119 N19 C115 116.4(3)
C20 C19 B89 62.23(17)
C20 C19 B90 113.0(2)
B89 C19 B90 64.86(19)
C20 C19 B84 111.2(2)
B89 C19 B84 115.7(2)
B90 C19 B84 61.46(18)
C20 C19 Co5 66.27(13)
B89 C19 Co5 124.65(18)
B90 C19 Co5 122.81(18)
B84 C19 Co5 66.37(13)
C6A B19 B26 103.8(3)
C6A B19 B20 55.72(19)
B26 B19 B20 60.8(2)
C6A B19 B27 103.4(2)
B26 B19 B27 60.3(2)
B20 B19 B27 106.7(2)
C6A B19 Co2 64.89(15)
B26 B19 Co2 117.7(2)
B20 B19 Co2 115.5(2)
B27 B19 Co2 63.77(16)
C122 N20 C124 111.0(3)
C19 C20 B85 110.6(2)
C19 C20 B89 61.07(17)
B85 C20 B89 62.70(18)
C19 C20 B82 110.5(2)
B85 C20 B82 64.63(18)
B89 C20 B82 116.3(2)
C19 C20 Co5 67.77(13)
B85 C20 Co5 123.68(17)
B89 C20 Co5 124.97(18)
B82 C20 Co5 64.46(13)
C6A B20 B21 62.5(2)
C6A B20 B24 104.7(3)
B21 B20 B24 58.5(2)
C6A B20 B19 57.70(18)
B21 B20 B19 110.6(3)
B24 B20 B19 107.3(3)
C6A B20 B26 103.8(3)
B21 B20 B26 109.4(3)
B24 B20 B26 61.0(3)
B19 B20 B26 58.8(2)
C134 N21 C139 121.8(5)
C22 C21 B93 110.7(2)
C22 C21 B92 110.0(2)
B93 C21 B92 62.84(19)
C22 C21 B91 60.45(19)
B93 C21 B91 113.3(2)
B92 C21 B91 61.68(19)
C22 C21 Co6 66.61(14)
B93 C21 Co6 67.26(15)
B92 C21 Co6 124.25(19)
B91 C21 Co6 122.94(19)
B24 B21 B20 61.5(2)
B24 B21 C5A 104.4(3)
B20 B21 C5A 102.8(3)
B24 B21 C6A 102.4(3)
B20 B21 C6A 56.2(2)
C5A B21 C6A 55.37(18)
B24 B21 B23 58.4(3)
B20 B21 B23 107.2(3)
C5A B21 B23 59.8(2)
C6A B21 B23 102.2(3)
C125 N22 C130 112.0(6)
C21 C22 B94 114.2(2)
C21 C22 B91 63.10(19)
B94 C22 B91 63.0(2)
C21 C22 B95 110.8(2)
B94 C22 B95 63.7(2)
B91 C22 B95 114.7(2)
C21 C22 Co6 66.95(14)
B94 C22 Co6 125.0(2)
B91 C22 Co6 125.66(19)
B95 C22 Co6 65.49(14)
C5A B22 B23 60.8(2)
C5A B22 B27 101.6(2)
B23 B22 B27 103.5(3)
C5A B22 B25 101.4(3)
B23 B22 B25 54.9(2)
B27 B22 B25 59.4(2)
C5A B22 Co2 62.77(15)
B23 B22 Co2 117.3(3)
B27 B22 Co2 63.81(17)
B25 B22 Co2 115.5(2)
C150 N23 C148 114.7(3)
C24 C23 B100 112.7(2)
C24 C23 B107 62.40(18)
B100 C23 B107 115.7(2)
C24 C23 B104 109.5(2)
B100 C23 B104 65.51(18)
B107 C23 B104 59.41(19)
C24 C23 Co6 67.21(13)
B100 C23 Co6 67.00(14)
B107 C23 Co6 125.61(18)
B104 C23 Co6 125.59(19)
B25 B23 B24 61.9(3)
B25 B23 B22 65.5(3)
B24 B23 B22 113.3(3)
B25 B23 C5A 108.0(3)
B24 B23 C5A 102.9(3)
B22 B23 C5A 59.1(2)
B25 B23 B21 110.0(3)
B24 B23 B21 57.9(3)
B22 B23 B21 110.6(3)
C5A B23 B21 58.3(2)
C143 N24 C141 118.5(3)
C23 C24 B107 61.81(18)
C23 C24 B103 111.8(2)
B107 C24 B103 116.7(2)
C23 C24 B108 113.3(2)
B107 C24 B108 63.48(19)
B103 C24 B108 64.97(18)
C23 C24 Co6 66.16(13)
B107 C24 Co6 124.10(18)
B103 C24 Co6 66.17(15)
B108 C24 Co6 125.78(18)
B21 B24 B23 63.7(3)
B21 B24 B25 111.4(3)
B23 B24 B25 57.7(3)
B21 B24 B20 60.0(2)
B23 B24 B20 110.2(3)
B25 B24 B20 111.6(3)
B21 B24 B26 111.0(3)
B23 B24 B26 108.7(3)
B25 B24 B26 62.5(3)
B20 B24 B26 61.4(2)
N6 C25 C26 125.7(3)
B23 B25 B24 60.4(3)
B23 B25 B27 107.5(3)
B24 B25 B27 107.4(3)
B23 B25 B26 109.6(3)
B24 B25 B26 61.0(3)
B27 B25 B26 59.5(2)
B23 B25 B22 59.5(2)
B24 B25 B22 107.6(3)
B27 B25 B22 59.7(2)
B26 B25 B22 108.2(3)
C25 C26 C27 118.8(3)
B19 B26 B24 105.7(3)
B19 B26 B27 60.9(2)
B24 B26 B27 104.0(3)
B19 B26 B20 60.4(2)
B24 B26 B20 57.5(2)
B27 B26 B20 106.9(3)
B19 B26 B25 107.6(3)
B24 B26 B25 56.5(3)
B27 B26 B25 59.6(2)
B20 B26 B25 103.6(3)
C28 C27 C26 115.7(3)
C28 C27 C30 122.2(3)
C26 C27 C30 122.1(3)
B25 B27 B26 60.9(2)
B25 B27 B22 60.9(2)
B26 B27 B22 110.2(3)
B25 B27 B19 107.0(3)
B26 B27 B19 58.8(2)
B22 B27 B19 108.3(3)
B25 B27 Co2 117.2(2)
B26 B27 Co2 116.9(2)
B22 B27 Co2 64.36(17)
B19 B27 Co2 64.36(15)
C29 C28 C27 120.6(3)
B29 B28 B32 108.6(2)
B29 B28 B30 61.24(19)
B32 B28 B30 61.0(2)
B29 B28 B31 106.9(2)
B32 B28 B31 58.6(2)
B30 B28 B31 108.0(2)
B29 B28 Co2 63.96(15)
B32 B28 Co2 116.4(2)
B30 B28 Co2 118.4(2)
B31 B28 Co2 64.17(15)
N6 C29 C28 125.1(3)
C7A B29 B28 107.4(2)
C7A B29 B36 58.98(18)
B28 B29 B36 108.6(2)
C7A B29 B30 105.5(2)
B28 B29 B30 60.10(19)
B36 B29 B30 59.6(2)
C7A B29 Co2 65.54(14)
B28 B29 Co2 66.51(15)
B36 B29 Co2 119.44(19)
B30 B29 Co2 119.67(19)
C33 C30 C31 116.5(3)
C33 C30 C27 121.8(2)
C31 C30 C27 121.5(2)
B36 B30 B28 107.0(2)
B36 B30 B34 60.2(2)
B28 B30 B34 108.3(2)
B36 B30 B29 59.13(19)
B28 B30 B29 58.66(19)
B34 B30 B29 106.8(2)
B36 B30 B32 107.6(2)
B28 B30 B32 59.4(2)
B34 B30 B32 60.6(2)
B29 B30 B32 105.3(2)
C32 C31 C30 119.8(3)
B32 B31 C8A 104.0(3)
B32 B31 B33 58.3(2)
C8A B31 B33 59.5(2)
B32 B31 B28 59.9(2)
C8A B31 B28 103.8(2)
B33 B31 B28 106.4(3)
B32 B31 Co2 118.3(2)
C8A B31 Co2 64.12(15)
B33 B31 Co2 118.4(2)
B28 B31 Co2 65.15(16)
N5 C32 C31 123.0(3)
B33 B32 B31 62.0(2)
B33 B32 B28 110.5(3)
B31 B32 B28 61.5(2)
B33 B32 B30 108.0(3)
B31 B32 B30 109.2(3)
B28 B32 B30 59.6(2)
B33 B32 B34 59.4(2)
B31 B32 B34 108.8(3)
B28 B32 B34 107.4(3)
B30 B32 B34 59.1(2)
C34 C33 C30 119.0(3)
B32 B33 B34 62.6(2)
B32 B33 C8A 104.9(3)
B34 B33 C8A 103.6(3)
B32 B33 B31 59.7(2)
B34 B33 B31 109.6(3)
C8A B33 B31 59.2(2)
B32 B33 B35 109.6(3)
B34 B33 B35 59.0(2)
C8A B33 B35 58.0(2)
B31 B33 B35 108.6(3)
N5 C34 C33 126.1(3)
B35 B34 B33 61.7(2)
B35 B34 B36 61.0(2)
B33 B34 B36 108.7(3)
B35 B34 B30 109.6(3)
B33 B34 B30 107.7(3)
B36 B34 B30 59.5(2)
B35 B34 B32 107.9(3)
B33 B34 B32 57.9(2)
B36 B34 B32 106.7(3)
B30 B34 B32 60.3(2)
N4 C35 C36 126.2(3)
C8A B35 B34 105.3(3)
C8A B35 C7A 55.38(19)
B34 B35 C7A 105.4(3)
C8A B35 B36 102.4(3)
B34 B35 B36 60.4(2)
C7A B35 B36 58.1(2)
C8A B35 B33 59.9(2)
B34 B35 B33 59.3(2)
C7A B35 B33 104.1(3)
B36 B35 B33 106.4(3)
C35 C36 C37 121.2(3)
C7A B36 B29 59.64(18)
C7A B36 B30 107.4(2)
B29 B36 B30 61.32(19)
C7A B36 B34 105.1(3)
B29 B36 B34 108.6(3)
B30 B36 B34 60.3(2)
C7A B36 B35 59.5(2)
B29 B36 B35 108.9(3)
B30 B36 B35 108.3(3)
B34 B36 B35 58.6(2)
C36 C37 C38 116.8(3)
C36 C37 C40 123.8(3)
C38 C37 C40 119.3(3)
C9 B37 C10 58.06(17)
C9 B37 B44 105.0(2)
C10 B37 B44 103.5(2)
C9 B37 B38 57.82(19)
C10 B37 B38 104.5(2)
B44 B37 B38 61.4(2)
C9 B37 B45 104.7(2)
C10 B37 B45 57.58(19)
B44 B37 B45 59.3(2)
B38 B37 B45 108.3(3)
C39 C38 C37 117.0(3)
C9 B38 B37 59.21(18)
C9 B38 B39 57.90(19)
B37 B38 B39 108.0(2)
C9 B38 B42 105.5(2)
B37 B38 B42 108.6(2)
B39 B38 B42 61.3(2)
C9 B38 B44 104.4(2)
B37 B38 B44 59.16(19)
B39 B38 B44 108.6(2)
B42 B38 B44 60.57(19)
C38 C39 N4 122.6(3)
C9 B39 B38 58.00(19)
C9 B39 B40 106.2(2)
B38 B39 B40 109.1(3)
C9 B39 B42 104.6(3)
B38 B39 B42 59.9(2)
B40 B39 B42 60.7(2)
C9 B39 Co3 65.96(16)
B38 B39 Co3 118.7(2)
B40 B39 Co3 64.35(16)
B42 B39 Co3 118.1(2)
C41 C40 C44 115.8(3)
C41 C40 C37 122.2(3)
C44 C40 C37 121.9(3)
B41 B40 B39 106.3(2)
B41 B40 B42 108.5(2)
B39 B40 B42 60.2(2)
B41 B40 B43 59.5(2)
B39 B40 B43 104.8(2)
B42 B40 B43 59.21(19)
B41 B40 Co3 62.66(16)
B39 B40 Co3 64.43(17)
B42 B40 Co3 117.7(2)
B43 B40 Co3 114.0(2)
C42 C41 C40 118.7(3)
C10 B41 B40 106.8(2)
C10 B41 B43 100.5(3)
B40 B41 B43 62.6(2)
C10 B41 B45 57.5(2)
B40 B41 B45 107.9(3)
B43 B41 B45 55.3(2)
C10 B41 Co3 65.84(16)
B40 B41 Co3 66.72(17)
B43 B41 Co3 120.0(2)
B45 B41 Co3 118.5(2)
N3 C42 C41 125.3(3)
B38 B42 B43 104.5(2)
B38 B42 B44 59.72(19)
B43 B42 B44 57.7(2)
B38 B42 B39 58.8(2)
B43 B42 B39 104.9(2)
B44 B42 B39 106.0(2)
B38 B42 B40 106.8(2)
B43 B42 B40 60.5(2)
B44 B42 B40 107.5(2)
B39 B42 B40 59.1(2)
N3 C43 C44 127.2(3)
B45 B43 B44 61.8(2)
B45 B43 B41 64.9(2)
B44 B43 B41 112.5(3)
B45 B43 B42 112.0(3)
B44 B43 B42 61.3(2)
B41 B43 B42 108.2(2)
B45 B43 B40 111.9(3)
B44 B43 B40 110.2(2)
B41 B43 B40 58.0(2)
B42 B43 B40 60.3(2)
C43 C44 C40 118.9(3)
B43 B44 B37 106.8(2)
B43 B44 B45 57.6(2)
B37 B44 B45 62.0(2)
B43 B44 B38 107.1(2)
B37 B44 B38 59.43(19)
B45 B44 B38 108.8(2)
B43 B44 B42 61.1(2)
B37 B44 B42 108.1(2)
B45 B44 B42 108.4(2)
B38 B44 B42 59.72(19)
N2 C45 C46 123.7(3)
B43 B45 C10 103.1(3)
B43 B45 B44 60.6(2)
C10 B45 B44 104.5(3)
B43 B45 B37 106.6(3)
C10 B45 B37 59.40(19)
B44 B45 B37 58.7(2)
B43 B45 B41 59.8(2)
C10 B45 B41 56.33(19)
B44 B45 B41 107.7(3)
B37 B45 B41 105.9(2)
C45 C46 C47 121.9(3)
B50 B46 B51 60.87(19)
B50 B46 B47 105.2(3)
B51 B46 B47 106.6(3)
B50 B46 B49 106.6(2)
B51 B46 B49 59.4(2)
B47 B46 B49 59.0(2)
B50 B46 Co3 63.87(16)
B51 B46 Co3 117.1(2)
B47 B46 Co3 62.25(18)
B49 B46 Co3 114.4(2)
C46 C47 C48 114.4(3)
C46 C47 C50 124.7(3)
C48 C47 C50 120.9(2)
C11 B47 B49 102.6(3)
C11 B47 B46 105.2(3)
B49 B47 B46 60.7(2)
C11 B47 B48 58.2(2)
B49 B47 B48 57.1(2)
B46 B47 B48 106.4(3)
C11 B47 Co3 64.83(17)
B49 B47 Co3 119.4(2)
B46 B47 Co3 66.37(17)
B48 B47 Co3 118.0(2)
C49 C48 C47 120.4(3)
C11 B48 B49 105.0(3)
C11 B48 B53 106.2(3)
B49 B48 B53 60.3(2)
C11 B48 B54 58.5(2)
B49 B48 B54 107.2(3)
B53 B48 B54 60.3(2)
C11 B48 B47 57.7(2)
B49 B48 B47 60.7(2)
B53 B48 B47 109.0(3)
B54 B48 B47 106.3(3)
N2 C49 C48 122.9(3)
B48 B49 B53 60.0(2)
B48 B49 B51 108.1(3)
B53 B49 B51 60.8(2)
B48 B49 B47 62.3(2)
B53 B49 B47 110.1(3)
B51 B49 B47 106.9(3)
B48 B49 B46 110.2(3)
B53 B49 B46 109.0(3)
B51 B49 B46 58.5(2)
B47 B49 B46 60.3(2)
C51 C50 C52 118.4(3)
C51 C50 C47 121.4(2)
C52 C50 C47 120.2(2)
C12 B50 B46 108.1(2)
C12 B50 B51 104.9(2)
B46 B50 B51 60.36(19)
C12 B50 B52 58.18(18)
B46 B50 B52 109.2(2)
B51 B50 B52 59.63(19)
C12 B50 Co3 64.65(15)
B46 B50 Co3 67.49(17)
B51 B50 Co3 119.8(2)
B52 B50 Co3 118.0(2)
C50 C51 C53 115.9(3)
B46 B51 B50 58.77(19)
B46 B51 B49 62.2(2)
B50 B51 B49 107.2(2)
B46 B51 B52 109.2(2)
B50 B51 B52 61.20(19)
B49 B51 B52 106.7(3)
B46 B51 B53 110.2(3)
B50 B51 B53 109.2(2)
B49 B51 B53 58.5(2)
B52 B51 B53 60.42(19)
C54 C52 C50 118.8(3)
B54 B52 C12 59.8(2)
B54 B52 B51 107.5(3)
C12 B52 B51 104.0(2)
B54 B52 B53 60.3(2)
C12 B52 B53 106.0(2)
B51 B52 B53 59.8(2)
B54 B52 B50 107.0(3)
C12 B52 B50 57.43(18)
B51 B52 B50 59.17(19)
B53 B52 B50 107.1(2)
N1 C53 C51 126.9(3)
B48 B53 B49 59.7(2)
B48 B53 B54 60.3(2)
B49 B53 B54 106.7(3)
B48 B53 B51 107.7(3)
B49 B53 B51 60.7(2)
B54 B53 B51 104.8(2)
B48 B53 B52 106.5(3)
B49 B53 B52 107.8(3)
B54 B53 B52 57.0(2)
B51 B53 B52 59.75(19)
N1 C54 C52 124.7(3)
B52 B54 C12 60.5(2)
B52 B54 C11 107.4(3)
C12 B54 C11 57.29(19)
B52 B54 B53 62.7(2)
C12 B54 B53 108.4(3)
C11 B54 B53 106.8(3)
B52 B54 B48 110.5(3)
C12 B54 B48 106.5(3)
C11 B54 B48 60.0(2)
B53 B54 B48 59.5(2)
N8 C55 C56 123.6(3)
C13A B55 B59 62.15(19)
C13A B55 B58 106.3(2)
B59 B55 B58 106.4(2)
C13A B55 B60 106.1(2)
B59 B55 B60 57.25(18)
B58 B55 B60 59.62(19)
C13A B55 B56 59.26(18)
B59 B55 B56 109.3(2)
B58 B55 B56 59.75(19)
B60 B55 B56 107.1(2)
C55 C56 C57 121.5(3)
C13A B56 B58 104.4(2)
C13A B56 B57 107.7(2)
B58 B56 B57 60.51(19)
C13A B56 B55 56.61(18)
B58 B56 B55 59.95(19)
B57 B56 B55 108.7(2)
C13A B56 Co4 65.57(15)
B58 B56 Co4 117.9(2)
B57 B56 Co4 65.40(16)
B55 B56 Co4 116.5(2)
C58 C57 C56 113.9(3)
C58 C57 C60 123.5(3)
C56 C57 C60 122.6(3)
B63 B57 B56 103.9(2)
B63 B57 B58 103.9(2)
B56 B57 B58 59.65(19)
B63 B57 B62 57.27(18)
B56 B57 B62 104.9(2)
B58 B57 B62 58.75(19)
B63 B57 Co4 63.19(15)
B56 B57 Co4 63.43(16)
B58 B57 Co4 115.5(2)
B62 B57 Co4 113.6(2)
C59 C58 C57 117.6(3)
B62 B58 B60 57.43(19)
B62 B58 B55 105.4(2)
B60 B58 B55 60.5(2)
B62 B58 B56 106.5(2)
B60 B58 B56 108.2(2)
B55 B58 B56 60.30(19)
B62 B58 B57 60.6(2)
B60 B58 B57 108.0(2)
B55 B58 B57 108.5(2)
B56 B58 B57 59.85(19)
N8 C59 C58 130.0(3)
B61 B59 C14A 59.46(19)
B61 B59 B60 60.2(2)
C14A B59 B60 104.4(2)
B61 B59 B55 110.0(2)
C14A B59 B55 102.4(2)
B60 B59 B55 62.50(19)
B61 B59 C13A 106.7(2)
C14A B59 C13A 57.12(17)
B60 B59 C13A 105.6(2)
B55 B59 C13A 56.29(17)
C61 C60 C63 115.6(3)
C61 C60 C57 125.5(3)
C63 C60 C57 118.9(3)
B61 B60 B59 58.7(2)
B61 B60 B62 60.9(2)
B59 B60 B62 107.9(3)
B61 B60 B58 109.6(3)
B59 B60 B58 109.1(3)
B62 B60 B58 60.8(2)
B61 B60 B55 107.0(3)
B59 B60 B55 60.3(2)
B62 B60 B55 107.6(3)
B58 B60 B55 59.91(19)
C60 C61 C62 120.2(3)
B59 B61 C14A 61.17(19)
B59 B61 B60 61.1(2)
C14A B61 B60 106.3(3)
B59 B61 B62 109.0(3)
C14A B61 B62 103.1(2)
B60 B61 B62 60.0(2)
B59 B61 B63 108.7(2)
C14A B61 B63 56.75(17)
B60 B61 B63 107.5(3)
B62 B61 B63 59.1(2)
N7 C62 C61 127.0(3)
B60 B62 B63 108.8(3)
B60 B62 B61 59.2(2)
B63 B62 B61 61.5(2)
B60 B62 B58 61.8(2)
B63 B62 B58 108.1(2)
B61 B62 B58 109.1(3)
B60 B62 B57 111.6(3)
B63 B62 B57 60.69(19)
B61 B62 B57 111.5(2)
B58 B62 B57 60.6(2)
C60 C63 C64 119.0(3)
C14A B63 B62 105.1(2)
C14A B63 B61 58.86(19)
B62 B63 B61 59.44(19)
C14A B63 B57 108.1(2)
B62 B63 B57 62.0(2)
B61 B63 B57 110.9(2)
C14A B63 Co4 65.50(15)
B62 B63 Co4 120.0(2)
B61 B63 Co4 119.6(2)
B57 B63 Co4 65.86(15)
N7 C64 C63 125.3(3)
C201 B64 B67 105.0(2)
C201 B64 B65 107.4(2)
B67 B64 B65 61.02(19)
C201 B64 B69 57.88(18)
B67 B64 B69 60.42(19)
B65 B64 B69 110.2(2)
C201 B64 Co4 64.89(14)
B67 B64 Co4 119.3(2)
B65 B64 Co4 66.04(16)
B69 B64 Co4 118.1(2)
C66 C65 N17 124.5(3)
B64 B65 B67 58.37(18)
B64 B65 B66 103.4(2)
B67 B65 B66 103.2(2)
B64 B65 B68 104.3(2)
B67 B65 B68 58.97(19)
B66 B65 B68 56.95(19)
B64 B65 Co4 63.86(15)
B67 B65 Co4 115.1(2)
B66 B65 Co4 63.95(15)
B68 B65 Co4 114.4(2)
C65 C66 C67 120.8(3)
C202 B66 B71 60.0(2)
C202 B66 B68 106.3(2)
B71 B66 B68 59.4(2)
C202 B66 B65 106.7(2)
B71 B66 B65 109.7(2)
B68 B66 B65 61.76(19)
C202 B66 Co4 64.69(15)
B71 B66 Co4 119.1(2)
B68 B66 Co4 118.99(19)
B65 B66 Co4 64.43(15)
C66 C67 C68 115.5(3)
C66 C67 C70 123.2(3)
C68 C67 C70 121.3(3)
B64 B67 B65 60.61(19)
B64 B67 B68 108.6(2)
B65 B67 B68 62.3(2)
B64 B67 B69 62.23(19)
B65 B67 B69 111.3(2)
B68 B67 B69 106.2(2)
B64 B67 B72 109.1(2)
B65 B67 B72 110.7(2)
B68 B67 B72 58.7(2)
B69 B67 B72 58.8(2)
C69 C68 C67 120.3(3)
B71 B68 B66 58.5(2)
B71 B68 B72 60.5(2)
B66 B68 B72 108.0(3)
B71 B68 B67 107.4(3)
B66 B68 B67 106.4(2)
B72 B68 B67 61.1(2)
B71 B68 B65 108.6(3)
B66 B68 B65 61.29(19)
B72 B68 B65 109.8(2)
B67 B68 B65 58.73(19)
N17 C69 C68 124.6(3)
B70 B69 C201 59.91(19)
B70 B69 B72 63.4(2)
C201 B69 B72 105.8(2)
B70 B69 B67 111.6(3)
C201 B69 B67 101.9(2)
B72 B69 B67 60.9(2)
B70 B69 B64 109.0(2)
C201 B69 B64 56.98(17)
B72 B69 B64 106.9(2)
B67 B69 B64 57.35(18)
C71 C70 C73 118.1(3)
C71 C70 C67 120.0(3)
C73 C70 C67 121.8(3)
B69 B70 C201 61.4(2)
B69 B70 C202 105.2(2)
C201 B70 C202 56.06(17)
B69 B70 B72 61.2(2)
C201 B70 B72 105.2(2)
C202 B70 B72 100.5(2)
B69 B70 B71 105.6(3)
C201 B70 B71 99.7(2)
C202 B70 B71 54.34(19)
B72 B70 B71 57.1(2)
C70 C71 C72 118.0(4)
C202 B71 B66 58.4(2)
C202 B71 B68 107.1(3)
B66 B71 B68 62.0(2)
C202 B71 B72 107.8(3)
B66 B71 B72 111.2(3)
B68 B71 B72 61.0(2)
C202 B71 B70 60.86(19)
B66 B71 B70 109.7(2)
B68 B71 B70 109.0(3)
B72 B71 B70 59.7(2)
N18 C72 C71 127.3(4)
B71 B72 B68 58.4(2)
B71 B72 B69 105.8(3)
B68 B72 B69 108.7(3)
B71 B72 B67 105.1(3)
B68 B72 B67 60.2(2)
B69 B72 B67 60.3(2)
B71 B72 B70 63.1(2)
B68 B72 B70 109.6(3)
B69 B72 B70 55.4(2)
B67 B72 B70 104.8(2)
C74 C73 C70 120.2(3)
B76 B73 B78 59.95(19)
B76 B73 B77 106.8(2)
B78 B73 B77 59.44(19)
B76 B73 B75 60.34(19)
B78 B73 B75 106.8(2)
B77 B73 B75 104.6(2)
B76 B73 B74 106.2(2)
B78 B73 B74 105.5(2)
B77 B73 B74 58.08(19)
B75 B73 B74 57.91(18)
C73 C74 N18 121.9(4)
B77 B74 B75 108.9(2)
B77 B74 B81 110.4(2)
B75 B74 B81 60.17(18)
B77 B74 B80 61.78(19)
B75 B74 B80 108.9(2)
B81 B74 B80 60.69(18)
B77 B74 B73 60.63(19)
B75 B74 B73 60.73(18)
B81 B74 B73 110.4(2)
B80 B74 B73 111.0(2)
N15 C75 C76 124.6(3)
C18 B75 B74 105.0(2)
C18 B75 B81 60.17(17)
B74 B75 B81 60.46(18)
C18 B75 B76 60.21(17)
B74 B75 B76 106.8(2)
B81 B75 B76 110.8(2)
C18 B75 B73 105.3(2)
B74 B75 B73 61.35(18)
B81 B75 B73 111.2(2)
B76 B75 B73 57.59(18)
C75 C76 C77 119.2(3)
B73 B76 C18 106.8(2)
B73 B76 C17 108.1(2)
C18 B76 C17 55.09(16)
B73 B76 B78 62.2(2)
C18 B76 B78 104.5(2)
C17 B76 B78 59.99(18)
B73 B76 B75 62.07(19)
C18 B76 B75 57.65(17)
C17 B76 B75 103.1(2)
B78 B76 B75 109.8(2)
C78 C77 C76 115.8(2)
C78 C77 C80 122.7(2)
C76 C77 C80 121.4(2)
B74 B77 B78 108.6(2)
B74 B77 B73 61.29(19)
B78 B77 B73 60.18(19)
B74 B77 B79 106.7(2)
B78 B77 B79 62.00(19)
B73 B77 B79 109.9(2)
B74 B77 B80 59.76(19)
B78 B77 B80 109.0(2)
B73 B77 B80 109.9(2)
B79 B77 B80 58.48(19)
C77 C78 C79 119.5(2)
C17 B78 B76 59.70(18)
C17 B78 B77 103.9(2)
B76 B78 B77 105.9(2)
C17 B78 B73 104.5(2)
B76 B78 B73 57.89(18)
B77 B78 B73 60.38(19)
C17 B78 B79 58.22(17)
B76 B78 B79 107.6(2)
B77 B78 B79 59.75(18)
B73 B78 B79 108.2(2)
N15 C79 C78 123.6(3)
C17 B79 B80 105.0(2)
C17 B79 B77 102.6(2)
B80 B79 B77 60.79(19)
C17 B79 B78 58.08(17)
B80 B79 B78 107.9(2)
B77 B79 B78 58.25(18)
C17 B79 Co5 64.23(14)
B80 B79 Co5 64.93(15)
B77 B79 Co5 117.5(2)
B78 B79 Co5 117.2(2)
C83 C80 C81 115.7(2)
C83 C80 C77 123.2(2)
C81 C80 C77 120.8(2)
B79 B80 B74 107.4(2)
B79 B80 B81 108.5(2)
B74 B80 B81 59.41(18)
B79 B80 B77 60.72(19)
B74 B80 B77 58.45(19)
B81 B80 B77 106.7(2)
B79 B80 Co5 64.62(15)
B74 B80 Co5 116.3(2)
B81 B80 Co5 64.48(14)
B77 B80 Co5 117.2(2)
C80 C81 C82 119.2(2)
C18 B81 B75 57.88(17)
C18 B81 B74 102.4(2)
B75 B81 B74 59.37(18)
C18 B81 B80 103.4(2)
B75 B81 B80 107.7(2)
B74 B81 B80 59.90(18)
C18 B81 Co5 63.57(13)
B75 B81 Co5 116.74(19)
B74 B81 Co5 116.68(19)
B80 B81 Co5 64.50(14)
N16 C82 C81 125.3(3)
C20 B82 B83 105.2(2)
C20 B82 B86 102.4(2)
B83 B82 B86 59.64(19)
C20 B82 B85 56.17(16)
B83 B82 B85 107.0(2)
B86 B82 B85 59.28(18)
C20 B82 Co5 65.14(13)
B83 B82 Co5 66.54(15)
B86 B82 Co5 118.7(2)
B85 B82 Co5 116.70(19)
C80 C83 C84 122.7(3)
B82 B83 B84 108.2(2)
B82 B83 B86 60.99(19)
B84 B83 B86 107.3(2)
B82 B83 B87 109.8(2)
B84 B83 B87 59.18(18)
B86 B83 B87 60.59(19)
B82 B83 Co5 63.12(14)
B84 B83 Co5 65.60(14)
B86 B83 Co5 116.86(19)
B87 B83 Co5 118.0(2)
N16 C84 C83 122.6(3)
C19 B84 B87 104.4(2)
C19 B84 B83 104.8(2)
B87 B84 B83 61.56(18)
C19 B84 B90 58.35(17)
B87 B84 B90 59.66(19)
B83 B84 B90 108.9(2)
C19 B84 Co5 64.33(13)
B87 B84 Co5 119.46(19)
B83 B84 Co5 64.98(14)
B90 B84 Co5 118.15(18)
C86 C85 N13 123.8(3)
C20 B85 B89 59.21(18)
C20 B85 B88 105.7(2)
B89 B85 B88 60.52(19)
C20 B85 B86 104.7(2)
B89 B85 B86 108.8(2)
B88 B85 B86 60.64(18)
C20 B85 B82 59.19(17)
B89 B85 B82 109.0(2)
B88 B85 B82 108.5(2)
B86 B85 B82 59.16(18)
C85 C86 C87 119.7(3)
B83 B86 B82 59.37(19)
B83 B86 B85 108.6(2)
B82 B86 B85 61.55(19)
B83 B86 B87 60.63(19)
B82 B86 B87 108.5(2)
B85 B86 B87 108.1(2)
B83 B86 B88 109.3(2)
B82 B86 B88 109.5(2)
B85 B86 B88 59.59(18)
B87 B86 B88 60.55(19)
C88 C87 C90 125.5(2)
C88 C87 C86 112.6(2)
C90 C87 C86 121.8(2)
B90 B87 B84 60.42(18)
B90 B87 B86 107.2(2)
B84 B87 B86 106.0(2)
B90 B87 B83 107.7(2)
B84 B87 B83 59.26(18)
B86 B87 B83 58.77(19)
B90 B87 B88 59.86(18)
B84 B87 B88 107.7(2)
B86 B87 B88 59.97(19)
B83 B87 B88 107.3(2)
C89 C88 C87 122.3(2)
B90 B88 B85 107.2(2)
B90 B88 B89 61.34(19)
B85 B88 B89 59.06(18)
B90 B88 B86 105.5(2)
B85 B88 B86 59.77(19)
B89 B88 B86 106.9(2)
B90 B88 B87 58.26(19)
B85 B88 B87 107.4(2)
B89 B88 B87 108.0(2)
B86 B88 B87 59.48(19)
N13 C89 C88 124.9(2)
C19 B89 C20 56.70(16)
C19 B89 B85 103.5(2)
C20 B89 B85 58.08(17)
C19 B89 B88 104.2(2)
C20 B89 B88 104.8(2)
B85 B89 B88 60.42(18)
C19 B89 B90 58.23(17)
C20 B89 B90 103.5(2)
B85 B89 B90 106.5(2)
B88 B89 B90 59.12(19)
C91 C90 C93 116.3(2)
C91 C90 C87 123.6(2)
C93 C90 C87 120.1(2)
C19 B90 B87 106.0(2)
C19 B90 B84 60.19(17)
B87 B90 B84 59.91(18)
C19 B90 B88 103.5(2)
B87 B90 B88 61.89(19)
B84 B90 B88 108.9(2)
C19 B90 B89 56.90(17)
B87 B90 B89 109.4(2)
B84 B90 B89 108.1(2)
B88 B90 B89 59.54(18)
C90 C91 C92 120.1(2)
C22 B91 C21 56.45(17)
C22 B91 B99 105.9(2)
C21 B91 B99 106.9(2)
C22 B91 B94 57.95(19)
C21 B91 B94 104.6(2)
B99 B91 B94 61.7(2)
C22 B91 B92 104.5(2)
C21 B91 B92 58.87(18)
B99 B91 B92 61.8(2)
B94 B91 B92 110.1(3)
N14 C92 C91 124.9(3)
C21 B92 B91 59.46(18)
C21 B92 B93 58.45(18)
B91 B92 B93 107.9(2)
C21 B92 B99 104.7(2)
B91 B92 B99 58.39(19)
B93 B92 B99 108.5(2)
C21 B92 B98 103.9(2)
B91 B92 B98 107.8(2)
B93 B92 B98 58.63(19)
B99 B92 B98 62.07(19)
C94 C93 C90 120.4(3)
C21 B93 B98 106.2(2)
C21 B93 B96 107.3(2)
B98 B93 B96 59.82(19)
C21 B93 B92 58.71(18)
B98 B93 B92 61.40(19)
B96 B93 B92 110.0(2)
C21 B93 Co6 64.06(14)
B98 B93 Co6 118.1(2)
B96 B93 Co6 65.79(16)
B92 B93 Co6 117.7(2)
N14 C94 C93 124.0(3)
C22 B94 B91 59.01(18)
C22 B94 B95 59.08(18)
B91 B94 B95 107.7(2)
C22 B94 B99 104.4(2)
B91 B94 B99 58.8(2)
B95 B94 B99 107.3(3)
C22 B94 B97 103.6(2)
B91 B94 B97 106.9(3)
B95 B94 B97 58.1(2)
B99 B94 B97 60.8(2)
N11 C95 C96 125.4(3)
C22 B95 B97 105.3(2)
C22 B95 B94 57.17(19)
B97 B95 B94 62.1(2)
C22 B95 B96 106.7(2)
B97 B95 B96 60.9(2)
B94 B95 B96 111.2(2)
C22 B95 Co6 65.37(14)
B97 B95 Co6 120.6(2)
B94 B95 Co6 118.9(2)
B96 B95 Co6 66.47(16)
C95 C96 C99 116.5(2)
B98 B96 B93 59.92(19)
B98 B96 B97 60.15(19)
B93 B96 B97 106.4(2)
B98 B96 B95 105.6(2)
B93 B96 B95 104.4(2)
B97 B96 B95 57.95(19)
B98 B96 Co6 117.2(2)
B93 B96 Co6 64.69(16)
B97 B96 Co6 114.2(2)
B95 B96 Co6 62.21(15)
N11 C97 C98 121.7(3)
B95 B97 B98 107.0(2)
B95 B97 B96 61.1(2)
B98 B97 B96 58.75(19)
B95 B97 B99 107.0(2)
B98 B97 B99 62.09(19)
B96 B97 B99 109.5(2)
B95 B97 B94 59.7(2)
B98 B97 B94 108.3(2)
B96 B97 B94 109.4(2)
B99 B97 B94 58.83(19)
C97 C98 C99 119.0(3)
B96 B98 B93 60.26(19)
B96 B98 B97 61.10(19)
B93 B98 B97 107.4(2)
B96 B98 B92 109.2(2)
B93 B98 B92 59.97(18)
B97 B98 B92 106.8(2)
B96 B98 B99 109.7(2)
B93 B98 B99 106.8(2)
B97 B98 B99 60.01(19)
B92 B98 B99 58.68(18)
C98 C99 C96 118.6(3)
C98 C99 C100 120.4(3)
C96 C99 C100 121.0(2)
B91 B99 B94 59.5(2)
B91 B99 B92 59.8(2)
B94 B99 B92 106.8(3)
B91 B99 B97 107.1(3)
B94 B99 B97 60.4(2)
B92 B99 B97 105.6(2)
B91 B99 B98 106.6(3)
B94 B99 B98 106.2(2)
B92 B99 B98 59.25(19)
B97 B99 B98 57.90(19)
C101 C100 C103 116.8(3)
C101 C100 C99 122.2(2)
C103 C100 C99 121.0(3)
C23 B100 B102 102.6(2)
C23 B100 B101 104.3(2)
B102 B100 B101 59.8(2)
C23 B100 B104 57.68(18)
B102 B100 B104 58.15(19)
B101 B100 B104 106.2(2)
C23 B100 Co6 63.77(14)
B102 B100 Co6 116.9(2)
B101 B100 Co6 65.08(15)
B104 B100 Co6 115.9(2)
C100 C101 C102 118.4(3)
B102 B101 B103 107.2(2)
B102 B101 B100 58.56(19)
B103 B101 B100 106.8(2)
B102 B101 B105 61.4(2)
B103 B101 B105 58.63(19)
B100 B101 B105 107.6(2)
B102 B101 Co6 114.4(2)
B103 B101 Co6 63.51(15)
B100 B101 Co6 63.38(15)
B105 B101 Co6 114.7(2)
N12 C102 C101 123.5(3)
B106 B102 B104 58.1(2)
B106 B102 B100 109.4(3)
B104 B102 B100 63.6(2)
B106 B102 B101 108.4(2)
B104 B102 B101 111.9(3)
B100 B102 B101 61.6(2)
B106 B102 B105 58.3(2)
B104 B102 B105 106.3(2)
B100 B102 B105 109.4(2)
B101 B102 B105 60.68(19)
C100 C103 C104 120.5(3)
C24 B103 B105 102.0(2)
C24 B103 B101 104.1(2)
B105 B103 B101 61.6(2)
C24 B103 B108 57.70(17)
B105 B103 B108 58.18(19)
B101 B103 B108 108.2(2)
C24 B103 Co6 64.03(14)
B105 B103 Co6 118.7(2)
B101 B103 Co6 65.27(16)
B108 B103 Co6 117.31(19)
N12 C104 C103 122.4(3)
B107 B104 B106 61.7(2)
B107 B104 C23 59.98(19)
B106 B104 C23 104.8(2)
B107 B104 B102 110.5(3)
B106 B104 B102 61.0(2)
C23 B104 B102 102.0(2)
B107 B104 B100 108.8(2)
B106 B104 B100 107.4(3)
C23 B104 B100 56.81(17)
B102 B104 B100 58.3(2)
C106 C105 N9 121.9(3)
B106 B105 B108 60.1(2)
B106 B105 B103 108.5(2)
B108 B105 B103 63.1(2)
B106 B105 B101 106.1(2)
B108 B105 B101 110.7(2)
B103 B105 B101 59.8(2)
B106 B105 B102 58.3(2)
B108 B105 B102 107.2(2)
B103 B105 B102 105.4(2)
B101 B105 B102 57.91(19)
C105 C106 C109 122.7(3)
B104 B106 B107 58.9(2)
B104 B106 B102 60.9(2)
B107 B106 B102 108.2(3)
B104 B106 B105 112.6(3)
B107 B106 B105 110.4(2)
B102 B106 B105 63.4(2)
B104 B106 B108 111.1(3)
B107 B106 B108 62.2(2)
B102 B106 B108 111.4(2)
B105 B106 B108 60.3(2)
N9 C107 C108 125.0(3)
B104 B107 C23 60.61(19)
B104 B107 C24 105.2(2)
C23 B107 C24 55.79(16)
B104 B107 B106 59.4(2)
C23 B107 B106 103.5(2)
C24 B107 B106 102.2(2)
B104 B107 B108 109.1(3)
C23 B107 B108 104.6(2)
C24 B107 B108 58.70(18)
B106 B107 B108 59.4(2)
C107 C108 C109 120.3(3)
C24 B108 B106 100.8(2)
C24 B108 B105 102.1(2)
B106 B108 B105 59.6(2)
C24 B108 B107 57.82(17)
B106 B108 B107 58.3(2)
B105 B108 B107 106.7(3)
C24 B108 B103 57.33(17)
B106 B108 B103 104.7(3)
B105 B108 B103 58.67(19)
B107 B108 B103 105.9(2)
C106 C109 C108 114.0(2)
C106 C109 C110 123.8(2)
C108 C109 C110 121.9(2)
C111 C110 C113 114.9(3)
C111 C110 C109 121.6(2)
C113 C110 C109 123.2(2)
C110 C111 C112 120.9(3)
N10 C112 C111 122.9(3)
C114 C113 C110 121.3(3)
C113 C114 N10 124.0(3)
N19 C115 C116 120.2(3)
C117 C116 C115 122.7(3)
C116 C117 C118 114.6(3)
C116 C117 C120 124.4(3)
C118 C117 C120 120.9(3)
C119 C118 C117 123.7(3)
C118 C119 N19 122.1(3)
C121 C120 C123 116.4(3)
C121 C120 C117 123.0(3)
C123 C120 C117 120.6(3)
C120 C121 C122 118.3(3)
N20 C122 C121 127.2(3)
C124 C123 C120 118.8(3)
C123 C124 N20 128.1(3)
N22 C125 C126 131.7(6)
C126 C128 C129 123.3(6)
C126 C128 C132 122.8(6)
C129 C128 C132 113.9(5)
N22 C130 C129 123.1(7)
C131 C132 C155 120.0
C131 C132 C128 63.0(3)
C155 C132 C128 57.0(3)
C131 C132 C133 173.6
C155 C132 C133 66.0
C128 C132 C133 123.0(3)
C131 C132 C135 112.85(13)
C155 C132 C135 127.15(13)
C128 C132 C135 175.8(3)
C133 C132 C135 61.23(13)
C131 C132 C138 66.44(13)
C155 C132 C138 170.48(12)
C128 C132 C138 128.9(3)
C133 C132 C138 107.91(13)
C135 C132 C138 46.89(8)
C129 C131 C132 120.0
C127 C129 C131 120.0
C127 C129 C130 58.5(4)
C131 C129 C130 177.2(4)
C127 C129 C128 56.8(3)
C131 C129 C128 63.2(3)
C130 C129 C128 115.3(5)
C129 C127 C126 120.0
C128 C126 C155 60.2(3)
C128 C126 C127 59.8(3)
C155 C126 C127 120.0
C128 C126 C125 114.2(5)
C155 C126 C125 172.2(4)
C127 C126 C125 54.7(4)
C126 C155 C132 120.0
C134 C133 C132 113.82(16)
C134 C135 C139 120.0
C134 C135 C132 114.16(10)
C139 C135 C132 125.84(10)
N21 C134 C136 57.4(3)
N21 C134 C135 62.6(3)
C136 C134 C135 120.0
N21 C134 C133 132.4(3)
C136 C134 C133 168.13(12)
C135 C134 C133 70.19(12)
C134 C136 C137 120.0
C136 C137 C140 120.0
C139 C140 C137 120.0
C138 C139 C140 168.1
C138 C139 C135 54.7
C140 C139 C135 120.0
C138 C139 N21 109.2(2)
C140 C139 N21 64.5(2)
C135 C139 N21 55.5(2)
C139 C138 C132 130.14(10)
N24 C141 C142 123.16(14)
C141 C142 C145 118.02(14)
N24 C143 C144 122.4(3)
C145 C144 C143 122.3(3)
C144 C145 C142 115.4(3)
C144 C145 C146 125.2(3)
C142 C145 C146 119.4(2)
C147 C146 C149 116.0(3)
C147 C146 C145 123.3(2)
C149 C146 C145 120.7(3)
C148 C147 C146 121.1(2)
C147 C148 N23 124.3(3)
C150 C149 C146 119.0(3)
N23 C150 C149 124.8(3)
C151 C162 O17 110.6(4)
O18 C154 C153 132.1(8)

loop_
_geom_bond_atom_site_label_1
_geom_bond_atom_site_label_2
_geom_bond_distance
Ce1 O1 2.467(3)
Ce1 O4 2.5028(19)
Ce1 O7 2.520(2)
Ce1 O5 2.5268(19)
Ce1 O3 2.528(2)
Ce1 O2 2.5362(18)
Ce1 O6 2.551(2)
Ce1 O8 2.583(2)
Ce1 N13 2.752(2)
Co1 C4A 2.042(3)
Co1 B3 2.064(3)
Co1 B10 2.075(3)
Co1 C3A 2.072(3)
Co1 B1 2.076(3)
Co1 C2 2.075(3)
Co1 C1 2.076(3)
Co1 B2 2.105(3)
Co1 B12 2.112(3)
Co1 B11 2.144(3)
N1 C54 1.285(4)
N1 C53 1.329(4)
C1 C2 1.663(4)
C1 B1 1.669(4)
C1 B4 1.683(5)
C1 B5 1.712(4)
B1 B4 1.781(5)
B1 B8 1.784(5)
B1 B2 1.836(4)
Ce2 O12 2.422(2)
Ce2 O11 2.528(3)
Ce2 O14 2.530(2)
Ce2 O15 2.545(2)
Ce2 O9 2.569(2)
Ce2 O16 2.574(2)
Ce2 O10 2.586(2)
Ce2 O13 2.592(2)
Ce2 N16 2.693(2)
Co2 C5A 2.023(3)
Co2 C8A 2.059(3)
Co2 C6A 2.059(3)
Co2 C7A 2.071(3)
Co2 B29 2.065(3)
Co2 B31 2.091(3)
Co2 B27 2.091(4)
Co2 B19 2.101(3)
Co2 B22 2.101(4)
Co2 B28 2.108(3)
N2 C49 1.322(4)
N2 C45 1.357(4)
C2 B6 1.721(5)
C2 B3 1.736(4)
C2 B5 1.750(4)
B2 B3 1.788(5)
B2 B8 1.819(5)
B2 B7 1.823(5)
Co3 B41 2.017(4)
Co3 C12 2.027(3)
Co3 C11 2.034(3)
Co3 C10 2.037(3)
Co3 B47 2.050(4)
Co3 B50 2.063(3)
Co3 C9 2.078(3)
Co3 B40 2.086(3)
Co3 B39 2.087(4)
Co3 B46 2.122(4)
N3 C42 1.333(4)
N3 C43 1.338(5)
C3A C4A 1.629(4)
C3A B15 1.656(4)
C3A B12 1.664(4)
C3A B17 1.674(4)
B3 B7 1.778(5)
B3 B6 1.800(5)
Co4 C14A 2.033(3)
Co4 C202 2.042(3)
Co4 C201 2.045(3)
Co4 B63 2.059(3)
Co4 B56 2.071(3)
Co4 B64 2.077(3)
Co4 C13A 2.077(3)
Co4 B57 2.105(4)
Co4 B66 2.105(3)
Co4 B65 2.114(3)
N4 C35 1.274(4)
N4 C39 1.383(4)
C4A B16 1.680(4)
C4A B10 1.686(4)
C4A B17 1.701(4)
B4 B5 1.720(5)
B4 B8 1.772(5)
B4 B9 1.795(5)
Co5 C18 2.029(3)
Co5 B82 2.040(3)
Co5 C17 2.053(3)
Co5 C20 2.051(2)
Co5 B79 2.073(3)
Co5 C19 2.074(3)
Co5 B80 2.079(3)
Co5 B81 2.078(3)
Co5 B83 2.098(3)
Co5 B84 2.108(3)
N5 C32 1.340(4)
N5 C34 1.344(4)
C5A C6A 1.622(4)
C5A B21 1.742(5)
C5A B22 1.737(5)
C5A B23 1.768(5)
B5 B9 1.704(5)
B5 B6 1.768(5)
Co6 C23 2.031(3)
Co6 C24 2.047(3)
Co6 C22 2.051(3)
Co6 B95 2.053(3)
Co6 C21 2.056(3)
Co6 B103 2.083(4)
Co6 B100 2.084(3)
Co6 B93 2.109(3)
Co6 B101 2.113(3)
Co6 B96 2.127(4)
N6 C25 1.348(4)
N6 C29 1.358(4)
C6A B20 1.641(5)
C6A B19 1.678(4)
C6A B21 1.750(5)
B6 B9 1.713(5)
B6 B7 1.736(5)
N7 C64 1.314(4)
N7 C62 1.316(4)
C7A C8A 1.607(4)
C7A B36 1.713(5)
C7A B29 1.725(4)
C7A B35 1.738(5)
B7 B9 1.779(5)
B7 B8 1.784(5)
N8 C59 1.275(4)
N8 C55 1.336(4)
C8A B35 1.720(5)
C8A B31 1.749(5)
C8A B33 1.754(5)
B8 B9 1.777(5)
N9 C107 1.314(4)
N9 C105 1.404(4)
C9 B38 1.678(4)
C9 C10 1.680(4)
C9 B39 1.677(5)
C9 B37 1.704(4)
N10 C112 1.341(4)
N10 C114 1.353(4)
C10 B41 1.700(5)
C10 B45 1.723(5)
C10 B37 1.757(5)
B10 B16 1.796(5)
B10 B13 1.799(5)
B10 B11 1.873(4)
N11 C95 1.321(4)
N11 C97 1.327(4)
C11 C12 1.616(4)
C11 B54 1.688(5)
C11 B47 1.706(5)
C11 B48 1.715(5)
B11 B13 1.804(5)
B11 B14 1.836(5)
B11 B12 1.855(5)
N12 C102 1.290(4)
N12 C104 1.327(4)
C12 B54 1.682(5)
C12 B50 1.680(4)
C12 B52 1.694(5)
B12 B15 1.761(4)
B12 B14 1.759(4)
N13 C89 1.313(3)
N13 C85 1.396(4)
C13A C14A 1.672(4)
C13A B55 1.679(4)
C13A B56 1.729(5)
C13A B59 1.785(4)
B13 B16 1.765(5)
B13 B18 1.790(5)
B13 B14 1.818(4)
N14 C92 1.332(4)
N14 C94 1.342(4)
C14A B63 1.642(4)
C14A B61 1.681(4)
C14A B59 1.710(4)
B14 B15 1.748(4)
B14 B18 1.752(5)
N15 C79 1.320(4)
N15 C75 1.337(4)
C201 C202 1.634(4)
C201 B70 1.677(4)
C201 B64 1.684(4)
C201 B69 1.701(4)
B15 B17 1.716(5)
B15 B18 1.744(5)
N16 C84 1.341(4)
N16 C82 1.351(4)
C202 B66 1.641(4)
C202 B71 1.668(5)
C202 B70 1.793(5)
B16 B17 1.754(5)
B16 B18 1.798(5)
O17 C162 1.487(4)
N17 C69 1.323(4)
N17 C65 1.372(4)
C17 C18 1.611(4)
C17 B76 1.747(4)
C17 B79 1.754(4)
C17 B78 1.752(4)
B17 B18 1.733(5)
O18 C154 1.138(9)
N18 C72 1.270(6)
N18 C74 1.417(6)
C18 B75 1.691(4)
C18 B81 1.732(4)
C18 B76 1.738(4)
N19 C119 1.345(4)
N19 C115 1.348(5)
C19 C20 1.610(4)
C19 B89 1.686(4)
C19 B90 1.711(4)
C19 B84 1.744(4)
B19 B26 1.794(5)
B19 B20 1.822(5)
B19 B27 1.833(5)
N20 C122 1.329(4)
N20 C124 1.336(4)
C20 B85 1.684(4)
C20 B89 1.705(4)
C20 B82 1.742(4)
B20 B21 1.732(6)
B20 B24 1.758(6)
B20 B26 1.830(6)
N21 C134 1.221(6)
N21 C139 1.528(6)
C21 C22 1.619(4)
C21 B93 1.717(4)
C21 B92 1.722(5)
C21 B91 1.732(5)
B21 B24 1.704(6)
B21 B23 1.805(7)
N22 C125 1.296(10)
N22 C130 1.403(10)
C22 B94 1.671(5)
C22 B91 1.690(4)
C22 B95 1.706(4)
B22 B23 1.754(6)
B22 B27 1.832(6)
B22 B25 1.853(6)
N23 C150 1.316(4)
N23 C148 1.362(4)
C23 C24 1.614(4)
C23 B100 1.714(4)
C23 B107 1.720(4)
C23 B104 1.731(5)
B23 B25 1.666(7)
B23 B24 1.714(7)
N24 C143 1.325(4)
N24 C141 1.348(3)
C24 B107 1.730(4)
C24 B103 1.739(4)
C24 B108 1.746(4)
B24 B25 1.739(7)
B24 B26 1.823(7)
C25 C26 1.391(5)
B25 B27 1.825(6)
B25 B26 1.849(6)
C26 C27 1.420(4)
B26 B27 1.822(6)
C27 C28 1.406(4)
C27 C30 1.460(4)
C28 C29 1.366(4)
B28 B29 1.748(5)
B28 B32 1.769(5)
B28 B30 1.774(5)
B28 B31 1.797(5)
B29 B36 1.755(5)
B29 B30 1.794(5)
C30 C33 1.395(4)
C30 C31 1.411(4)
B30 B36 1.763(5)
B30 B34 1.777(5)
B30 B32 1.798(5)
C31 C32 1.404(4)
B31 B32 1.747(5)
B31 B33 1.785(6)
B32 B33 1.721(6)
B32 B34 1.804(5)
C33 C34 1.364(4)
B33 B34 1.749(6)
B33 B35 1.791(7)
B34 B35 1.744(6)
B34 B36 1.776(6)
C35 C36 1.330(4)
B35 B36 1.787(6)
C36 C37 1.344(4)
C37 C38 1.440(4)
C37 C40 1.493(5)
B37 B44 1.762(5)
B37 B38 1.767(5)
B37 B45 1.819(5)
C38 C39 1.379(5)
B38 B39 1.780(5)
B38 B42 1.802(5)
B38 B44 1.802(5)
B39 B40 1.803(5)
B39 B42 1.825(6)
C40 C41 1.399(4)
C40 C44 1.424(4)
B40 B41 1.755(5)
B40 B42 1.835(5)
B40 B43 1.837(5)
C41 C42 1.389(5)
B41 B43 1.783(5)
B41 B45 1.867(6)
B42 B43 1.814(5)
B42 B44 1.817(5)
C43 C44 1.335(5)
B43 B45 1.696(6)
B43 B44 1.751(5)
B44 B45 1.771(5)
C45 C46 1.364(4)
C46 C47 1.364(4)
B46 B50 1.724(5)
B46 B51 1.753(5)
B46 B47 1.810(6)
B46 B49 1.818(5)
C47 C48 1.444(4)
C47 C50 1.482(4)
B47 B49 1.787(5)
B47 B48 1.814(5)
C48 C49 1.385(4)
B48 B49 1.721(6)
B48 B53 1.727(5)
B48 B54 1.741(6)
B49 B53 1.731(5)
B49 B51 1.770(5)
C50 C51 1.356(4)
C50 C52 1.402(4)
B50 B51 1.762(5)
B50 B52 1.798(5)
C51 C53 1.425(4)
B51 B52 1.770(5)
B51 B53 1.771(5)
C52 C54 1.407(4)
B52 B54 1.680(6)
B52 B53 1.782(5)
B53 B54 1.741(5)
C55 C56 1.365(4)
B55 B59 1.775(5)
B55 B58 1.803(5)
B55 B60 1.813(5)
B55 B56 1.810(5)
C56 C57 1.414(4)
B56 B58 1.800(5)
B56 B57 1.803(5)
C57 C58 1.386(4)
C57 C60 1.451(4)
B57 B63 1.791(5)
B57 B58 1.815(5)
B57 B62 1.814(5)
C58 C59 1.372(5)
B58 B62 1.781(5)
B58 B60 1.798(5)
B59 B61 1.679(5)
B59 B60 1.719(5)
C60 C61 1.363(4)
C60 C63 1.373(4)
B60 B61 1.705(5)
B60 B62 1.719(5)
C61 C62 1.373(4)
B61 B62 1.735(5)
B61 B63 1.771(5)
B62 B63 1.728(5)
C63 C64 1.425(5)
B64 B67 1.734(5)
B64 B65 1.775(5)
B64 B69 1.822(5)
C65 C66 1.348(5)
B65 B67 1.782(5)
B65 B66 1.837(5)
B65 B68 1.845(5)
C66 C67 1.368(4)
B66 B71 1.695(5)
B66 B68 1.756(5)
C67 C68 1.398(4)
C67 C70 1.492(4)
B67 B68 1.786(5)
B67 B69 1.791(5)
B67 B72 1.801(5)
C68 C69 1.365(4)
B68 B71 1.711(6)
B68 B72 1.758(5)
B69 B70 1.657(5)
B69 B72 1.763(5)
C70 C71 1.342(5)
C70 C73 1.382(5)
B70 B72 1.799(5)
B70 B71 1.858(5)
C71 C72 1.392(5)
B71 B72 1.749(5)
C73 C74 1.348(5)
B73 B76 1.720(5)
B73 B78 1.796(5)
B73 B77 1.799(5)
B73 B75 1.800(4)
B73 B74 1.811(5)
B74 B77 1.752(5)
B74 B75 1.748(5)
B74 B81 1.768(5)
B74 B80 1.776(5)
C75 C76 1.368(4)
B75 B81 1.762(4)
B75 B76 1.770(5)
C76 C77 1.439(4)
B76 B78 1.758(5)
C77 C78 1.397(4)
C77 C80 1.447(3)
B77 B78 1.782(5)
B77 B79 1.810(5)
B77 B80 1.812(5)
C78 C79 1.412(4)
B78 B79 1.850(5)
B79 B80 1.769(5)
C80 C83 1.365(4)
C80 C81 1.377(4)
B80 B81 1.790(4)
C81 C82 1.376(4)
B82 B83 1.760(5)
B82 B86 1.789(5)
B82 B85 1.832(5)
C83 C84 1.371(4)
B83 B84 1.758(4)
B83 B86 1.765(5)
B83 B87 1.799(5)
B84 B87 1.757(4)
B84 B90 1.766(5)
C85 C86 1.336(4)
B85 B89 1.763(5)
B85 B88 1.788(5)
B85 B86 1.791(5)
C86 C87 1.491(4)
B86 B87 1.798(5)
B86 B88 1.807(5)
C87 C88 1.425(4)
C87 C90 1.454(4)
B87 B90 1.752(5)
B87 B88 1.817(5)
C88 C89 1.341(4)
B88 B90 1.782(5)
B88 B89 1.790(5)
B89 B90 1.822(5)
C90 C91 1.353(4)
C90 C93 1.382(4)
C91 C92 1.384(4)
B91 B99 1.746(5)
B91 B94 1.757(5)
B91 B92 1.771(5)
B92 B93 1.793(5)
B92 B99 1.807(5)
B92 B98 1.818(5)
C93 C94 1.376(4)
B93 B98 1.768(5)
B93 B96 1.774(5)
B94 B95 1.784(5)
B94 B99 1.796(5)
B94 B97 1.826(6)
C95 C96 1.381(4)
B95 B97 1.754(5)
B95 B96 1.811(5)
C96 C99 1.409(4)
B96 B98 1.766(5)
B96 B97 1.809(5)
C97 C98 1.401(4)
B97 B98 1.792(5)
B97 B99 1.832(5)
C98 C99 1.405(4)
B98 B99 1.869(5)
C99 C100 1.490(4)
C100 C101 1.376(4)
C100 C103 1.387(4)
B100 B102 1.770(5)
B100 B101 1.825(5)
B100 B104 1.864(5)
C101 C102 1.448(4)
B101 B102 1.793(5)
B101 B103 1.814(5)
B101 B105 1.845(5)
B102 B106 1.769(5)
B102 B104 1.768(5)
B102 B105 1.859(5)
C103 C104 1.400(4)
B103 B105 1.792(5)
B103 B108 1.872(5)
B104 B107 1.710(5)
B104 B106 1.719(5)
C105 C106 1.367(4)
B105 B106 1.770(5)
B105 B108 1.783(5)
C106 C109 1.368(4)
B106 B107 1.758(5)
B106 B108 1.779(5)
C107 C108 1.355(4)
B107 B108 1.828(5)
C108 C109 1.457(4)
C109 C110 1.456(4)
C110 C111 1.377(4)
C110 C113 1.410(4)
C111 C112 1.382(4)
C113 C114 1.325(4)
C115 C116 1.432(5)
C116 C117 1.309(4)
C117 C118 1.377(4)
C117 C120 1.490(4)
C118 C119 1.337(5)
C120 C121 1.364(4)
C120 C123 1.395(4)
C121 C122 1.377(5)
C123 C124 1.330(5)
C125 C126 1.388(8)
C128 C126 1.301(8)
C128 C129 1.433(8)
C128 C132 1.440(8)
C130 C129 1.416(9)
C132 C131 1.3900
C132 C155 1.3900
C132 C133 1.5729
C132 C135 1.577(3)
C132 C138 1.575(3)
C131 C129 1.3900
C129 C127 1.3900
C127 C126 1.3900
C126 C155 1.3900
C133 C134 1.400(3)
C135 C134 1.3900
C135 C139 1.3900
C134 C136 1.3900
C136 C137 1.3900
C137 C140 1.3900
C140 C139 1.3900
C139 C138 1.3378
C141 C142 1.3919
C142 C145 1.463(3)
C143 C144 1.380(5)
C144 C145 1.373(5)
C145 C146 1.487(4)
C146 C147 1.384(3)
C146 C149 1.382(4)
C147 C148 1.327(4)
C149 C150 1.384(5)
C151 C162 1.413(5)
C153 C154 1.596(8)
